data_7242907
loop_
_publ_author_name
'Greiner, Simon'
'Anjass, Montaha'
'Streb, Carsten'

_publ_section_title
;
 Supramolecular assembly of a hierarchically structured 3D potassium
 vanadate framework
;
_journal_issue 22
_journal_name_full CrystEngComm
_journal_page_first 3946
_journal_page_last 3950
_journal_paper_doi 10.1039/D1CE00661D
_journal_volume 23
_journal_year 2021
_chemical_formula_moiety 'C27 H39 K10 N13.5 O64 V24, 2(Cl)'
_chemical_formula_sum 'C27 H39 Cl2 K10 N13.5 O64 V24'
_chemical_formula_weight 3261.17
_space_group_crystal_system monoclinic
_space_group_IT_number 14
_space_group_name_Hall '-P 2yn'
_space_group_name_H-M_alt 'P 1 21/n 1'
_atom_sites_solution_hydrogens geom
_atom_sites_solution_primary direct
_audit_creation_date 2021-05-24
_audit_creation_method
;
Olex2 1.3
(compiled 2020.11.12 svn.r5f609507 for OlexSys, GUI svn.r6272)
;
_audit_update_record
;
2021-05-24 deposited with the CCDC.	2021-05-25 downloaded from the CCDC.
;
_cell_angle_alpha 90
_cell_angle_beta 93.6201(18)
_cell_angle_gamma 90
_cell_formula_units_Z 4
_cell_length_a 13.0012(7)
_cell_length_b 20.1680(8)
_cell_length_c 38.2835(16)
_cell_measurement_reflns_used 9936
_cell_measurement_temperature 150(2)
_cell_measurement_theta_max 26.36
_cell_measurement_theta_min 2.31
_cell_volume 10018.2(8)
_computing_cell_refinement 'SAINT v8.37A (Bruker, 2015)'
_computing_data_reduction 'SAINT v8.37A (Bruker, 2015)'
_computing_molecular_graphics 'Olex2 1.3 (Dolomanov et al., 2009)'
_computing_publication_material 'Olex2 1.3 (Dolomanov et al., 2009)'
_computing_structure_refinement 'SHELXL 2014/6 (Sheldrick, 2015)'
_computing_structure_solution 'SHELXS  (Sheldrick, 2008)'
_diffrn_ambient_temperature 150.0
_diffrn_measured_fraction_theta_full 1.000
_diffrn_measured_fraction_theta_max 0.998
_diffrn_measurement_device_type 'Bruker APEX-II CCD'
_diffrn_measurement_method '\f and \w scans'
_diffrn_radiation_type MoK\a
_diffrn_radiation_wavelength 0.71073
_diffrn_reflns_av_R_equivalents 0.1410
_diffrn_reflns_av_unetI/netI 0.0820
_diffrn_reflns_Laue_measured_fraction_full 1.000
_diffrn_reflns_Laue_measured_fraction_max 0.998
_diffrn_reflns_limit_h_max 16
_diffrn_reflns_limit_h_min -16
_diffrn_reflns_limit_k_max 25
_diffrn_reflns_limit_k_min -25
_diffrn_reflns_limit_l_max 47
_diffrn_reflns_limit_l_min -47
_diffrn_reflns_number 133193
_diffrn_reflns_point_group_measured_fraction_full 1.000
_diffrn_reflns_point_group_measured_fraction_max 0.998
_diffrn_reflns_theta_full 25.242
_diffrn_reflns_theta_max 26.395
_diffrn_reflns_theta_min 1.866
_diffrn_source_current 1.4
_diffrn_source_power 0.07
_diffrn_source_voltage 50.0
_diffrn_standards_number 0
_exptl_absorpt_coefficient_mu 2.689
_exptl_absorpt_correction_T_max 0.7454
_exptl_absorpt_correction_T_min 0.6392
_exptl_absorpt_correction_type multi-scan
_exptl_absorpt_process_details
'SADABS-2016/2 (Bruker,2016/2) was used for absorption correction. wR2(int) was 0.1471 before and 0.0817 after correction. The Ratio of minimum to maximum transmission is 0.8575. The \l/2 correction factor is Not present.'
_exptl_crystal_colour 'clear light yellow'
_exptl_crystal_colour_lustre clear
_exptl_crystal_colour_modifier light
_exptl_crystal_colour_primary yellow
_exptl_crystal_density_diffrn 2.162
_exptl_crystal_description needle
_exptl_crystal_F_000 6334
_exptl_crystal_recrystallization_method 'Re-crystallisation from solvent: acetonitrile/diethyl ether'
_exptl_crystal_size_max 0.208
_exptl_crystal_size_mid 0.086
_exptl_crystal_size_min 0.026
_refine_diff_density_max 1.358
_refine_diff_density_min -0.905
_refine_diff_density_rms 0.171
_refine_ls_extinction_coef 0.00009(2)
_refine_ls_extinction_expression Fc^*^=kFc[1+0.001xFc^2^\l^3^/sin(2\q)]^-1/4^
_refine_ls_extinction_method SHELXL
_refine_ls_goodness_of_fit_ref 1.156
_refine_ls_hydrogen_treatment constr
_refine_ls_matrix_type full
_refine_ls_number_parameters 1293
_refine_ls_number_reflns 20491
_refine_ls_number_restraints 218
_refine_ls_restrained_S_all 1.151
_refine_ls_R_factor_all 0.1005
_refine_ls_R_factor_gt 0.0792
_refine_ls_shift/su_max 0.001
_refine_ls_shift/su_mean 0.000
_refine_ls_structure_factor_coef Fsqd
_refine_ls_weighting_details 'w=1/[\s^2^(Fo^2^)+(0.0108P)^2^+115.2684P] where P=(Fo^2^+2Fc^2^)/3'
_refine_ls_weighting_scheme calc
_refine_ls_wR_factor_gt 0.1389
_refine_ls_wR_factor_ref 0.1469
_reflns_Friedel_coverage 0.000
_reflns_number_gt 16530
_reflns_number_total 20491
_reflns_threshold_expression 'I > 2\s(I)'
_cod_data_source_file d1ce00661d2.cif
_cod_data_source_block sg20295_0m
_cod_depositor_comments 'Adding full bibliography for 7242907.cif.'
_cod_original_formula_sum 'C27 H39 Cl2 K10 N13.50 O64 V24'
_cod_database_code 7242907
_shelxl_version_number 2014/6
_shelx_space_group_comment
;
The symmetry employed for this shelxl refinement is uniquely defined
by the following loop, which should always be used as a source of
symmetry information in preference to the above space-group names.
They are only intended as comments.
;
_shelx_estimated_absorpt_t_max 0.933
_shelx_estimated_absorpt_t_min 0.605
_olex2_refinement_description
;
1. Fixed Uiso
 At 1.5 times of:
  All C(H,H,H) groups
2. Restrained distances
 C27-C28
 1.45 with sigma of 0.02
 C27-N14
 1.14 with sigma of 0.02
3. Rigid bond restraints
 N5, C15, C12
 with sigma for 1-2 distances of 0.01 and sigma for 1-3 distances of 0.01
 N4, C17, C20
 with sigma for 1-2 distances of 0.01 and sigma for 1-3 distances of 0.01
 N11, C23, C22
 with sigma for 1-2 distances of 0.01 and sigma for 1-3 distances of 0.01
 N9, C21, C14
 with sigma for 1-2 distances of 0.01 and sigma for 1-3 distances of 0.01
 N13, C25, C26
 with sigma for 1-2 distances of 0.01 and sigma for 1-3 distances of 0.01
 N7, C24, C19
 with sigma for 1-2 distances of 0.01 and sigma for 1-3 distances of 0.01
 N8, C18, C11
 with sigma for 1-2 distances of 0.01 and sigma for 1-3 distances of 0.01
 N1, C2, C3
 with sigma for 1-2 distances of 0.01 and sigma for 1-3 distances of 0.01
 N12, C13, C8
 with sigma for 1-2 distances of 0.01 and sigma for 1-3 distances of 0.01
 N3, C5, C6
 with sigma for 1-2 distances of 0.01 and sigma for 1-3 distances of 0.01
 N10, C10, C16
 with sigma for 1-2 distances of 0.01 and sigma for 1-3 distances of 0.01
 N2, C1, C4
 with sigma for 1-2 distances of 0.01 and sigma for 1-3 distances of 0.01
 N14, C27
 with sigma for 1-2 distances of 0.01 and sigma for 1-3 distances of 0.01
 N14, C27, C28
 with sigma for 1-2 distances of 0.01 and sigma for 1-3 distances of 0.01
 N6, C9, C7
 with sigma for 1-2 distances of 0.01 and sigma for 1-3 distances of 0.01
4. Uiso/Uaniso restraints and constraints
N5 \\sim C15 \\sim C12: within 2A with sigma of 0.04 and sigma for terminal
atoms of 0.08 within 2A
N4 \\sim C17 \\sim C20: within 2A with sigma of 0.04 and sigma for terminal
atoms of 0.08 within 2A
N11 \\sim C23 \\sim C22: within 2A with sigma of 0.04 and sigma for terminal
atoms of 0.08 within 2A
N9 \\sim C21 \\sim C14: within 2A with sigma of 0.04 and sigma for terminal
atoms of 0.08 within 2A
N13 \\sim C25 \\sim C26: within 2A with sigma of 0.04 and sigma for terminal
atoms of 0.08 within 2A
N7 \\sim C24 \\sim C19: within 2A with sigma of 0.04 and sigma for terminal
atoms of 0.08 within 2A
N8 \\sim C18 \\sim C11: within 2A with sigma of 0.04 and sigma for terminal
atoms of 0.08 within 2A
N1 \\sim C2 \\sim C3: within 2A with sigma of 0.04 and sigma for terminal atoms
of 0.08 within 2A
N12 \\sim C13 \\sim C8: within 2A with sigma of 0.04 and sigma for terminal
atoms of 0.08 within 2A
N3 \\sim C5 \\sim C6: within 2A with sigma of 0.04 and sigma for terminal atoms
of 0.08 within 2A
N10 \\sim C10 \\sim C16: within 2A with sigma of 0.04 and sigma for terminal
atoms of 0.08 within 2A
N2 \\sim C1 \\sim C4: within 2A with sigma of 0.04 and sigma for terminal atoms
of 0.08 within 2A
N14 \\sim C27: within 2A with sigma of 0.04 and sigma for terminal atoms of
0.08 within 2A
N14 \\sim C27 \\sim C28: within 2A with sigma of 0.04 and sigma for terminal
atoms of 0.08 within 2A
N6 \\sim C9 \\sim C7: within 2A with sigma of 0.04 and sigma for terminal atoms
of 0.08 within 2A
5. Others
 Fixed Sof: N14(0.5) C27(0.5) C28(0.5)
6.a Idealised Me refined as rotating group:
 C3(H3A,H3B,H3C), C4(H4A,H4B,H4C), C6(H6A,H6B,H6C), C7(H7A,H7B,H7C), C8(H8A,
 H8B,H8C), C11(H11A,H11B,H11C), C12(H12A,H12B,H12C), C14(H14A,H14B,H14C),
 C16(H16A,H16B,H16C), C19(H19A,H19B,H19C), C20(H20A,H20B,H20C), C22(H22A,H22B,
 H22C), C26(H26A,H26B,H26C)
;
_olex2_submission_special_instructions 'No special instructions were received'

loop_
_space_group_symop_operation_xyz
'x, y, z'
'-x+1/2, y+1/2, -z+1/2'
'-x, -y, -z'
'x-1/2, -y-1/2, z-1/2'

loop_
_atom_site_label
_atom_site_type_symbol
_atom_site_fract_x
_atom_site_fract_y
_atom_site_fract_z
_atom_site_U_iso_or_equiv
_atom_site_adp_type
_atom_site_occupancy
_atom_site_site_symmetry_order
_atom_site_calc_flag
_atom_site_refinement_flags_posn
_atom_site_refinement_flags_adp
_atom_site_refinement_flags_occupancy
_atom_site_disorder_assembly
_atom_site_disorder_group
V1 V 1.00185(10) 0.42194(6) 0.25852(3) 0.0107(3) Uani 1 1 d . . . . .
V2 V 0.97619(10) 0.33942(6) 0.38651(3) 0.0114(3) Uani 1 1 d . . . . .
V3 V 1.05528(10) 0.23803(6) 0.54641(3) 0.0124(3) Uani 1 1 d . . . . .
V4 V 1.19620(10) 0.29993(6) 0.50202(3) 0.0125(3) Uani 1 1 d . . . . .
V5 V 1.10507(10) 0.50488(6) 0.18356(3) 0.0096(3) Uani 1 1 d . . . . .
V6 V 1.15444(10) 0.16399(6) 0.46899(3) 0.0102(3) Uani 1 1 d . . . . .
V7 V 0.92180(10) 0.11537(6) 0.49124(3) 0.0116(3) Uani 1 1 d . . . . .
V8 V 1.14417(10) 0.25474(6) 0.41101(3) 0.0097(3) Uani 1 1 d . . . . .
V9 V 0.86826(10) 0.44199(6) 0.17248(3) 0.0112(3) Uani 1 1 d . . . . .
V10 V 0.83541(11) 0.22328(6) 0.53759(3) 0.0128(3) Uani 1 1 d . . . . .
V11 V 0.72263(10) 0.33759(6) 0.48448(3) 0.0136(3) Uani 1 1 d . . . . .
V12 V 1.15193(10) 0.52577(6) 0.26140(3) 0.0100(3) Uani 1 1 d . . . . .
V13 V 1.10692(10) 0.64649(6) 0.19191(3) 0.0103(3) Uani 1 1 d . . . . .
V14 V 1.05394(10) 0.67301(6) 0.28196(3) 0.0125(3) Uani 1 1 d . . . . .
V15 V 0.71051(10) 0.54015(6) 0.17353(3) 0.0124(3) Uani 1 1 d . . . . .
V16 V 0.78411(10) 0.42889(6) 0.24437(3) 0.0125(3) Uani 1 1 d . . . . .
V17 V 0.68535(11) 0.57502(7) 0.26624(3) 0.0160(3) Uani 1 1 d . . . . .
V18 V 0.74169(10) 0.28968(6) 0.40980(3) 0.0117(3) Uani 1 1 d . . . . .
V19 V 1.08301(11) 0.41233(6) 0.44816(3) 0.0138(3) Uani 1 1 d . . . . .
V20 V 0.71149(10) 0.66903(7) 0.20530(4) 0.0148(3) Uani 1 1 d . . . . .
V21 V 0.83765(11) 0.66767(7) 0.29277(4) 0.0165(3) Uani 1 1 d . . . . .
V22 V 0.95005(10) 0.73221(6) 0.21562(4) 0.0136(3) Uani 1 1 d . . . . .
V23 V 0.86588(11) 0.42825(6) 0.45715(4) 0.0169(3) Uani 1 1 d . . . . .
V24 V 0.75256(10) 0.16990(6) 0.45054(3) 0.0119(3) Uani 1 1 d . . . . .
K1 K 1.27704(14) 0.10388(9) 0.38872(5) 0.0191(4) Uani 1 1 d . . . . .
K2 K 0.42394(14) 0.30296(9) 0.36339(5) 0.0212(4) Uani 1 1 d . . . . .
K3 K 0.90465(14) 0.62063(10) 0.12330(5) 0.0225(4) Uani 1 1 d . . . . .
K4 K 1.10476(14) 0.25057(9) 0.31394(4) 0.0166(4) Uani 1 1 d . . . . .
K5 K 1.02187(16) 0.58515(9) 0.45315(5) 0.0238(4) Uani 1 1 d . . . . .
K6 K 0.93297(16) 0.51418(9) 0.33667(5) 0.0238(4) Uani 1 1 d . . . . .
K7 K 0.67897(17) 0.12270(12) 0.61927(6) 0.0365(5) Uani 1 1 d . . . . .
Cl1 Cl 0.91394(15) 0.57090(10) 0.22734(5) 0.0195(4) Uani 1 1 d . . . . .
Cl2 Cl 0.95439(16) 0.27050(10) 0.46385(5) 0.0192(4) Uani 1 1 d . . . . .
K8 K 0.9380(3) 0.29086(12) 0.62748(6) 0.0489(7) Uani 1 1 d . . . . .
K9 K 0.7435(3) 0.35046(13) 0.32049(6) 0.0660(11) Uani 1 1 d . . . . .
O1 O 1.0967(4) 0.4607(2) 0.22746(13) 0.0117(11) Uani 1 1 d . . . . .
O2 O 1.0770(4) 0.5815(3) 0.15932(12) 0.0111(11) Uani 1 1 d . . . . .
O3 O 0.7039(4) 0.2597(2) 0.45550(13) 0.0126(11) Uani 1 1 d . . . . .
O4 O 1.2013(4) 0.2549(2) 0.45808(12) 0.0106(11) Uani 1 1 d . . . . .
O5 O 1.1592(4) 0.5715(2) 0.21770(12) 0.0106(11) Uani 1 1 d . . . . .
O6 O 1.0292(4) 0.2578(2) 0.37992(13) 0.0128(11) Uani 1 1 d . . . . .
O7 O 0.6983(5) 0.4862(3) 0.26370(14) 0.0202(13) Uani 1 1 d . . . . .
O8 O 0.7460(4) 0.4618(3) 0.19893(13) 0.0131(11) Uani 1 1 d . . . . .
O9 O 0.8973(5) 0.0454(3) 0.50698(15) 0.0211(13) Uani 1 1 d . . . . .
O10 O 0.6384(4) 0.3042(3) 0.38617(15) 0.0209(13) Uani 1 1 d . . . . .
O11 O 0.7621(4) 0.2011(3) 0.40577(13) 0.0142(11) Uani 1 1 d . . . . .
O12 O 1.2056(4) 0.4760(3) 0.16735(14) 0.0194(12) Uani 1 1 d . . . . .
O13 O 0.7963(4) 0.1685(3) 0.49832(13) 0.0113(11) Uani 1 1 d . . . . .
O14 O 0.8424(4) 0.3161(2) 0.38249(13) 0.0128(11) Uani 1 1 d . . . . .
O15 O 1.2038(4) 0.6830(3) 0.17717(13) 0.0147(11) Uani 1 1 d . . . . .
O16 O 0.6537(4) 0.1232(3) 0.44757(14) 0.0180(12) Uani 1 1 d . . . . .
O17 O 0.9343(4) 0.2791(3) 0.55647(13) 0.0159(12) Uani 1 1 d . . . . .
O18 O 1.2574(4) 0.1214(3) 0.47233(14) 0.0177(12) Uani 1 1 d . . . . .
O19 O 1.0706(4) 0.4783(3) 0.28909(13) 0.0164(12) Uani 1 1 d . . . . .
O20 O 0.6063(4) 0.5223(3) 0.15158(14) 0.0189(12) Uani 1 1 d . . . . .
O21 O 0.8142(4) 0.5116(3) 0.14710(13) 0.0171(12) Uani 1 1 d . . . . .
O22 O 1.0539(4) 0.1097(3) 0.48040(14) 0.0149(11) Uani 1 1 d . . . . .
O23 O 0.8363(5) 0.3778(3) 0.15075(14) 0.0198(13) Uani 1 1 d . . . . .
O24 O 1.1396(4) 0.6034(2) 0.28296(12) 0.0119(11) Uani 1 1 d . . . . .
O25 O 1.1041(5) 0.2136(3) 0.58361(14) 0.0205(13) Uani 1 1 d . . . . .
O26 O 0.8812(4) 0.4284(3) 0.28037(13) 0.0157(12) Uani 1 1 d . . . . .
O27 O 0.7451(4) 0.2846(3) 0.52199(14) 0.0164(12) Uani 1 1 d . . . . .
O28 O 1.1213(4) 0.1679(2) 0.42188(13) 0.0103(10) Uani 1 1 d . . . . .
O29 O 1.1167(4) 0.3171(3) 0.53778(14) 0.0155(12) Uani 1 1 d . . . . .
O30 O 0.7282(5) 0.3590(3) 0.24705(14) 0.0195(13) Uani 1 1 d . . . . .
O31 O 1.2667(4) 0.5025(3) 0.27162(14) 0.0166(12) Uani 1 1 d . . . . .
O32 O 1.2377(4) 0.2526(3) 0.38603(14) 0.0160(12) Uani 1 1 d . . . . .
O33 O 1.1493(4) 0.2096(2) 0.51274(13) 0.0122(11) Uani 1 1 d . . . . .
O34 O 0.9935(4) 0.3775(3) 0.35081(14) 0.0177(12) Uani 1 1 d . . . . .
O35 O 0.5740(5) 0.5857(3) 0.28025(16) 0.0278(15) Uani 1 1 d . . . . .
O36 O 0.9068(4) 0.4114(2) 0.21886(13) 0.0119(11) Uani 1 1 d . . . . .
O37 O 0.6097(5) 0.3667(3) 0.48764(15) 0.0206(13) Uani 1 1 d . . . . .
O38 O 1.0022(4) 0.4561(2) 0.16453(13) 0.0134(11) Uani 1 1 d . . . . .
O39 O 0.7851(5) 0.1897(3) 0.56998(15) 0.0255(14) Uani 1 1 d . . . . .
O40 O 0.8623(4) 0.1150(3) 0.44709(13) 0.0173(12) Uani 1 1 d . . . . .
O41 O 1.1147(5) 0.7287(3) 0.30409(14) 0.0197(13) Uani 1 1 d . . . . .
O42 O 0.9615(4) 0.1708(3) 0.53083(12) 0.0130(11) Uani 1 1 d . . . . .
O43 O 1.3128(4) 0.3041(3) 0.51826(14) 0.0194(12) Uani 1 1 d . . . . .
O44 O 1.0456(4) 0.3497(3) 0.26720(14) 0.0179(12) Uani 1 1 d . . . . .
N1 N 1.4450(6) 0.1954(4) 0.4133(2) 0.0253(16) Uani 1 1 d . U . . .
C1 C 1.2846(7) 0.3436(4) 0.2773(3) 0.026(2) Uani 1 1 d . U . . .
C2 C 1.4583(6) 0.2043(4) 0.4427(2) 0.0181(17) Uani 1 1 d . U . . .
C3 C 1.4730(8) 0.2145(6) 0.4804(2) 0.037(2) Uani 1 1 d . U . . .
H3A H 1.4491 0.2589 0.4863 0.055 Uiso 1 1 calc R U . . .
H3B H 1.5463 0.2101 0.4877 0.055 Uiso 1 1 calc R U . . .
H3C H 1.4334 0.1812 0.4925 0.055 Uiso 1 1 calc R U . . .
N2 N 1.2825(6) 0.3399(4) 0.3065(2) 0.0315(18) Uani 1 1 d . U . . .
C4 C 1.2882(9) 0.3479(5) 0.2391(3) 0.038(3) Uani 1 1 d . U . . .
H4A H 1.2526 0.3097 0.2282 0.057 Uiso 1 1 calc R U . . .
H4B H 1.3601 0.3482 0.2329 0.057 Uiso 1 1 calc R U . . .
H4C H 1.2542 0.3889 0.2308 0.057 Uiso 1 1 calc R U . . .
K10 K 0.93732(14) 0.14199(8) 0.38475(4) 0.0166(4) Uani 1 1 d . . . . .
N3 N 1.0948(6) 0.1129(4) 0.33779(19) 0.0232(16) Uani 1 1 d . U . . .
C5 C 1.0881(7) 0.0732(4) 0.3176(2) 0.0209(17) Uani 1 1 d . U . . .
C6 C 1.0774(7) 0.0210(5) 0.2909(2) 0.030(2) Uani 1 1 d . U . . .
H6A H 1.1312 0.0262 0.2743 0.044 Uiso 1 1 calc R U . . .
H6B H 1.0095 0.0244 0.2784 0.044 Uiso 1 1 calc R U . . .
H6C H 1.0843 -0.0225 0.3022 0.044 Uiso 1 1 calc R U . . .
O45 O 1.1750(4) 0.3757(2) 0.47913(13) 0.0151(12) Uani 1 1 d . . . . .
O46 O 0.6656(4) 0.5792(3) 0.21573(14) 0.0155(11) Uani 1 1 d . . . . .
O47 O 0.8114(5) 0.4025(3) 0.49795(15) 0.0214(13) Uani 1 1 d . . . . .
O48 O 0.9247(4) 0.7160(3) 0.26356(13) 0.0133(11) Uani 1 1 d . . . . .
O49 O 0.7636(4) 0.3673(3) 0.43829(14) 0.0149(11) Uani 1 1 d . . . . .
O50 O 0.9499(4) 0.4073(2) 0.41904(14) 0.0140(11) Uani 1 1 d . . . . .
O51 O 0.9932(5) 0.4419(3) 0.47853(15) 0.0238(14) Uani 1 1 d . . . . .
O52 O 0.9952(4) 0.6968(3) 0.17589(14) 0.0163(12) Uani 1 1 d . . . . .
O53 O 0.8142(4) 0.7281(3) 0.20331(14) 0.0163(12) Uani 1 1 d . . . . .
O54 O 0.7329(4) 0.6276(3) 0.16397(13) 0.0163(12) Uani 1 1 d . . . . .
O55 O 0.8004(5) 0.7198(3) 0.31998(16) 0.0280(14) Uani 1 1 d . . . . .
O56 O 0.6090(4) 0.7116(3) 0.19780(16) 0.0232(13) Uani 1 1 d . . . . .
O57 O 0.7336(4) 0.6652(3) 0.25517(14) 0.0172(12) Uani 1 1 d . . . . .
O58 O 1.0797(4) 0.6905(2) 0.23416(13) 0.0111(11) Uani 1 1 d . . . . .
O59 O 1.1377(5) 0.4780(3) 0.43430(15) 0.0213(13) Uani 1 1 d . . . . .
O60 O 1.1082(4) 0.3461(2) 0.41439(13) 0.0128(11) Uani 1 1 d . . . . .
O61 O 0.7755(5) 0.5893(3) 0.30313(15) 0.0217(13) Uani 1 1 d . . . . .
O62 O 0.9639(4) 0.6406(3) 0.31136(14) 0.0193(12) Uani 1 1 d . . . . .
O63 O 0.9746(5) 0.8093(3) 0.21337(18) 0.0283(15) Uani 1 1 d . . . . .
O64 O 0.8235(5) 0.5004(3) 0.44854(16) 0.0261(14) Uani 1 1 d . . . . .
N4 N 0.7448(8) 0.4673(5) 0.3600(3) 0.050(2) Uani 1 1 d . U . . .
C7 C 0.4312(8) 0.2423(5) 0.7033(3) 0.036(2) Uani 1 1 d . U . . .
H7A H 0.3660 0.2222 0.6946 0.055 Uiso 1 1 calc R U . . .
H7B H 0.4259 0.2907 0.7014 0.055 Uiso 1 1 calc R U . . .
H7C H 0.4460 0.2299 0.7278 0.055 Uiso 1 1 calc R U . . .
N5 N 0.3920(8) 0.3809(5) 0.4233(2) 0.048(2) Uani 1 1 d . U . . .
C8 C 0.9806(10) -0.0407(5) 0.4210(3) 0.047(3) Uani 1 1 d . U . . .
H8A H 0.9347 -0.0334 0.4001 0.071 Uiso 1 1 calc R U . . .
H8B H 0.9579 -0.0134 0.4403 0.071 Uiso 1 1 calc R U . . .
H8C H 0.9787 -0.0876 0.4277 0.071 Uiso 1 1 calc R U . . .
C9 C 0.5143(9) 0.2188(5) 0.6824(4) 0.047(3) Uani 1 1 d . U . . .
C10 C 1.1423(8) 0.1646(5) 0.2237(3) 0.037(2) Uani 1 1 d . U . . .
C11 C 1.3562(9) -0.0327(6) 0.4786(3) 0.049(3) Uani 1 1 d . U . . .
H11A H 1.3703 -0.0803 0.4776 0.073 Uiso 1 1 calc R U . . .
H11B H 1.2815 -0.0253 0.4770 0.073 Uiso 1 1 calc R U . . .
H11C H 1.3861 -0.0146 0.5007 0.073 Uiso 1 1 calc R U . . .
C12 C 0.3766(9) 0.4561(6) 0.4776(3) 0.047(3) Uani 1 1 d . U . . .
H12A H 0.4024 0.5005 0.4726 0.071 Uiso 1 1 calc R U . . .
H12B H 0.4181 0.4367 0.4973 0.071 Uiso 1 1 calc R U . . .
H12C H 0.3045 0.4590 0.4835 0.071 Uiso 1 1 calc R U . . .
C13 C 1.0847(12) -0.0226(5) 0.4138(3) 0.048(3) Uani 1 1 d . U . . .
N6 N 0.5797(9) 0.2007(5) 0.6670(4) 0.080(4) Uani 1 1 d . U . . .
N7 N 0.4913(10) 0.1388(6) 0.5732(3) 0.068(3) Uani 1 1 d . U . . .
C14 C 0.7673(11) 0.5370(8) 0.6398(3) 0.073(5) Uani 1 1 d . U . . .
H14A H 0.7067 0.5440 0.6236 0.109 Uiso 1 1 calc R U . . .
H14B H 0.8188 0.5712 0.6359 0.109 Uiso 1 1 calc R U . . .
H14C H 0.7469 0.5396 0.6639 0.109 Uiso 1 1 calc R U . . .
C15 C 0.3836(8) 0.4145(5) 0.4470(3) 0.035(2) Uani 1 1 d . U . . .
N8 N 1.4386(9) 0.0255(5) 0.4269(3) 0.059(3) Uani 1 1 d . U . . .
C16 C 1.1447(8) 0.1367(5) 0.1883(2) 0.032(2) Uani 1 1 d . U . . .
H16A H 1.1880 0.1646 0.1742 0.048 Uiso 1 1 calc R U . . .
H16B H 1.0746 0.1353 0.1773 0.048 Uiso 1 1 calc R U . . .
H16C H 1.1732 0.0918 0.1897 0.048 Uiso 1 1 calc R U . . .
N9 N 0.8556(10) 0.4190(6) 0.6283(3) 0.072(4) Uani 1 1 d . U . . .
N10 N 1.1405(7) 0.1867(5) 0.2513(2) 0.043(2) Uani 1 1 d . U . . .
C17 C 0.6871(11) 0.4722(7) 0.3820(4) 0.062(4) Uani 1 1 d . U . . .
C18 C 1.4017(8) 0.0003(5) 0.4495(3) 0.034(2) Uani 1 1 d . U . . .
C19 C 0.3039(11) 0.0993(7) 0.5662(3) 0.063(4) Uani 1 1 d . U . . .
H19A H 0.2862 0.0890 0.5416 0.095 Uiso 1 1 calc R U . . .
H19B H 0.2567 0.1333 0.5741 0.095 Uiso 1 1 calc R U . . .
H19C H 0.2977 0.0592 0.5804 0.095 Uiso 1 1 calc R U . . .
N11 N 0.8963(8) 0.6136(5) 0.3888(2) 0.042(2) Uani 1 1 d . U . . .
C20 C 0.6070(10) 0.4754(7) 0.4068(3) 0.062(4) Uani 1 1 d . U . . .
H20A H 0.5457 0.4969 0.3957 0.093 Uiso 1 1 calc R U . . .
H20B H 0.6320 0.5009 0.4274 0.093 Uiso 1 1 calc R U . . .
H20C H 0.5893 0.4304 0.4140 0.093 Uiso 1 1 calc R U . . .
N12 N 1.1663(12) -0.0092(6) 0.4081(3) 0.072(4) Uani 1 1 d . U . . .
C21 C 0.8137(11) 0.4676(7) 0.6331(3) 0.053(3) Uani 1 1 d . U . . .
C22 C 0.7151(11) 0.6653(10) 0.3923(3) 0.082(5) Uani 1 1 d . U . . .
H22A H 0.6629 0.6380 0.3796 0.123 Uiso 1 1 calc R U . . .
H22B H 0.7152 0.7098 0.3820 0.123 Uiso 1 1 calc R U . . .
H22C H 0.6993 0.6686 0.4170 0.123 Uiso 1 1 calc R U . . .
C23 C 0.8163(10) 0.6351(6) 0.3900(3) 0.044(3) Uani 1 1 d . U . . .
C24 C 0.4091(11) 0.1239(7) 0.5701(3) 0.051(3) Uani 1 1 d . U . . .
C25 C 0.9671(8) 0.1428(4) 0.6603(3) 0.032(2) Uani 1 1 d . U . . .
N13 N 0.8908(7) 0.1438(4) 0.6459(2) 0.038(2) Uani 1 1 d . U . . .
C26 C 1.0690(10) 0.1429(6) 0.6795(5) 0.083(6) Uani 1 1 d . U . . .
H26A H 1.1228 0.1477 0.6629 0.124 Uiso 1 1 calc R U . . .
H26B H 1.0788 0.1012 0.6923 0.124 Uiso 1 1 calc R U . . .
H26C H 1.0730 0.1801 0.6960 0.124 Uiso 1 1 calc R U . . .
N14 N 0.5124(17) 0.4184(10) 0.3343(7) 0.064(7) Uani 0.5 1 d D U P . .
C27 C 0.493(3) 0.4535(16) 0.3139(9) 0.109(11) Uani 0.5 1 d D U P . .
C28 C 0.483(5) 0.512(2) 0.3370(13) 0.163(18) Uani 0.5 1 d D U P . .

loop_
_atom_site_aniso_label
_atom_site_aniso_U_11
_atom_site_aniso_U_22
_atom_site_aniso_U_33
_atom_site_aniso_U_23
_atom_site_aniso_U_13
_atom_site_aniso_U_12
V1 0.0105(7) 0.0112(6) 0.0101(6) 0.0018(5) -0.0019(5) -0.0010(5)
V2 0.0108(7) 0.0119(6) 0.0117(6) 0.0017(5) 0.0029(5) 0.0007(5)
V3 0.0125(7) 0.0158(6) 0.0087(6) -0.0011(5) -0.0005(5) 0.0000(5)
V4 0.0110(7) 0.0151(6) 0.0114(6) -0.0040(5) 0.0011(5) -0.0017(5)
V5 0.0090(6) 0.0116(6) 0.0085(6) -0.0010(5) 0.0018(5) 0.0002(5)
V6 0.0110(7) 0.0089(6) 0.0108(6) -0.0010(5) 0.0012(5) 0.0020(5)
V7 0.0126(7) 0.0109(6) 0.0115(6) 0.0017(5) 0.0014(5) -0.0001(5)
V8 0.0101(6) 0.0101(6) 0.0092(6) -0.0018(5) 0.0020(5) 0.0013(5)
V9 0.0121(7) 0.0136(6) 0.0076(6) 0.0000(5) -0.0015(5) -0.0007(5)
V10 0.0130(7) 0.0160(6) 0.0097(6) 0.0014(5) 0.0030(5) 0.0011(5)
V11 0.0108(7) 0.0147(6) 0.0156(6) -0.0011(5) 0.0037(5) 0.0017(5)
V12 0.0107(7) 0.0116(6) 0.0074(6) 0.0004(5) -0.0011(5) -0.0011(5)
V13 0.0107(7) 0.0094(6) 0.0110(6) 0.0015(5) 0.0037(5) 0.0000(5)
V14 0.0128(7) 0.0132(6) 0.0119(6) -0.0041(5) 0.0034(5) -0.0022(5)
V15 0.0107(7) 0.0145(6) 0.0115(6) 0.0027(5) -0.0022(5) -0.0003(5)
V16 0.0118(7) 0.0150(6) 0.0105(6) 0.0032(5) -0.0001(5) -0.0038(5)
V17 0.0096(7) 0.0230(7) 0.0158(7) -0.0014(6) 0.0051(5) -0.0010(6)
V18 0.0099(7) 0.0124(6) 0.0126(6) 0.0016(5) 0.0006(5) 0.0001(5)
V19 0.0144(7) 0.0082(6) 0.0196(7) -0.0040(5) 0.0060(5) -0.0020(5)
V20 0.0096(7) 0.0142(6) 0.0206(7) 0.0018(5) 0.0014(5) 0.0021(5)
V21 0.0126(7) 0.0208(7) 0.0166(7) -0.0046(6) 0.0044(5) -0.0004(6)
V22 0.0108(7) 0.0099(6) 0.0205(7) 0.0013(5) 0.0036(5) 0.0014(5)
V23 0.0166(7) 0.0107(6) 0.0245(7) -0.0048(6) 0.0093(6) -0.0011(5)
V24 0.0120(7) 0.0114(6) 0.0119(6) 0.0007(5) -0.0011(5) -0.0012(5)
K1 0.0174(9) 0.0185(9) 0.0225(9) 0.0014(7) 0.0084(7) 0.0026(7)
K2 0.0140(9) 0.0258(9) 0.0236(9) -0.0006(8) -0.0010(7) 0.0021(7)
K3 0.0142(9) 0.0326(10) 0.0203(9) 0.0133(8) -0.0035(7) -0.0063(8)
K4 0.0160(9) 0.0192(8) 0.0148(8) 0.0072(7) 0.0035(7) 0.0021(7)
K5 0.0275(11) 0.0140(8) 0.0301(10) -0.0056(8) 0.0041(8) 0.0018(8)
K6 0.0342(12) 0.0216(9) 0.0163(9) -0.0042(7) 0.0073(8) -0.0094(8)
K7 0.0278(12) 0.0506(14) 0.0319(11) 0.0228(10) 0.0070(9) 0.0047(10)
Cl1 0.0133(10) 0.0173(9) 0.0281(10) -0.0031(8) 0.0025(8) 0.0001(8)
Cl2 0.0163(10) 0.0207(10) 0.0208(10) 0.0061(8) 0.0018(8) -0.0002(8)
K8 0.095(2) 0.0323(12) 0.0207(11) -0.0027(9) 0.0152(12) -0.0153(13)
K9 0.136(3) 0.0449(14) 0.0153(10) 0.0106(10) -0.0129(14) -0.0627(17)
O1 0.011(3) 0.011(2) 0.012(3) 0.005(2) -0.005(2) -0.001(2)
O2 0.010(3) 0.015(3) 0.007(2) 0.003(2) -0.005(2) 0.002(2)
O3 0.013(3) 0.013(3) 0.011(2) 0.003(2) 0.002(2) 0.001(2)
O4 0.009(3) 0.014(3) 0.009(2) -0.002(2) 0.000(2) -0.002(2)
O5 0.013(3) 0.011(2) 0.008(2) 0.001(2) -0.002(2) 0.000(2)
O6 0.018(3) 0.011(3) 0.009(2) -0.001(2) -0.001(2) 0.000(2)
O7 0.020(3) 0.029(3) 0.012(3) 0.003(2) 0.006(2) -0.001(3)
O8 0.007(3) 0.016(3) 0.016(3) 0.001(2) -0.001(2) 0.001(2)
O9 0.018(3) 0.022(3) 0.024(3) 0.002(2) 0.006(2) 0.002(2)
O10 0.011(3) 0.029(3) 0.022(3) 0.012(3) -0.003(2) 0.001(2)
O11 0.017(3) 0.013(3) 0.014(3) 0.002(2) 0.005(2) -0.001(2)
O12 0.014(3) 0.024(3) 0.020(3) -0.002(2) 0.004(2) 0.001(2)
O13 0.006(3) 0.016(3) 0.012(2) 0.005(2) 0.001(2) 0.002(2)
O14 0.011(3) 0.013(3) 0.014(3) -0.003(2) 0.003(2) 0.002(2)
O15 0.014(3) 0.016(3) 0.015(3) 0.004(2) 0.006(2) -0.002(2)
O16 0.019(3) 0.017(3) 0.017(3) 0.003(2) -0.005(2) -0.007(2)
O17 0.020(3) 0.016(3) 0.012(3) 0.002(2) 0.001(2) 0.003(2)
O18 0.017(3) 0.019(3) 0.018(3) -0.004(2) 0.003(2) 0.005(2)
O19 0.016(3) 0.024(3) 0.008(3) 0.001(2) -0.004(2) -0.003(2)
O20 0.016(3) 0.016(3) 0.023(3) 0.002(2) -0.008(2) -0.003(2)
O21 0.018(3) 0.020(3) 0.013(3) 0.003(2) 0.004(2) 0.005(2)
O22 0.017(3) 0.011(3) 0.017(3) -0.001(2) 0.001(2) 0.000(2)
O23 0.022(3) 0.021(3) 0.016(3) -0.004(2) -0.002(2) -0.005(2)
O24 0.016(3) 0.012(3) 0.007(2) -0.003(2) -0.001(2) -0.002(2)
O25 0.020(3) 0.025(3) 0.016(3) 0.004(2) 0.001(2) -0.004(3)
O26 0.022(3) 0.016(3) 0.009(2) 0.003(2) -0.002(2) -0.002(2)
O27 0.016(3) 0.020(3) 0.015(3) -0.001(2) 0.004(2) 0.003(2)
O28 0.012(3) 0.009(2) 0.011(2) -0.004(2) 0.001(2) -0.002(2)
O29 0.015(3) 0.017(3) 0.015(3) -0.003(2) -0.001(2) -0.001(2)
O30 0.020(3) 0.020(3) 0.018(3) 0.005(2) -0.005(2) -0.006(2)
O31 0.012(3) 0.023(3) 0.015(3) 0.000(2) -0.002(2) -0.002(2)
O32 0.013(3) 0.017(3) 0.018(3) -0.003(2) 0.003(2) 0.006(2)
O33 0.011(3) 0.014(3) 0.011(3) -0.002(2) -0.001(2) -0.001(2)
O34 0.019(3) 0.021(3) 0.013(3) 0.008(2) 0.002(2) 0.002(2)
O35 0.013(3) 0.042(4) 0.030(3) -0.006(3) 0.010(3) -0.002(3)
O36 0.013(3) 0.010(2) 0.012(3) 0.002(2) 0.000(2) -0.002(2)
O37 0.021(3) 0.020(3) 0.021(3) 0.003(2) 0.004(2) 0.005(2)
O38 0.015(3) 0.013(3) 0.012(3) 0.002(2) -0.001(2) -0.002(2)
O39 0.026(4) 0.036(4) 0.016(3) 0.004(3) 0.008(3) -0.001(3)
O40 0.022(3) 0.018(3) 0.012(3) -0.001(2) 0.000(2) 0.008(2)
O41 0.024(3) 0.015(3) 0.021(3) -0.007(2) 0.008(2) 0.000(2)
O42 0.016(3) 0.016(3) 0.007(2) 0.003(2) 0.004(2) 0.006(2)
O43 0.011(3) 0.028(3) 0.019(3) -0.007(2) -0.004(2) 0.000(2)
O44 0.015(3) 0.018(3) 0.020(3) 0.007(2) -0.003(2) -0.001(2)
N1 0.017(4) 0.032(4) 0.028(4) 0.002(3) 0.003(3) 0.005(3)
C1 0.021(5) 0.022(4) 0.036(4) 0.015(4) 0.005(4) 0.008(4)
C2 0.007(4) 0.019(4) 0.029(4) -0.004(4) 0.004(3) 0.007(3)
C3 0.022(5) 0.056(7) 0.032(5) -0.013(5) 0.008(4) -0.009(5)
N2 0.027(5) 0.030(4) 0.037(4) 0.005(4) -0.002(4) -0.003(4)
C4 0.047(7) 0.033(5) 0.036(5) 0.007(5) 0.017(5) 0.014(5)
K10 0.0160(9) 0.0178(8) 0.0162(8) -0.0056(7) 0.0017(7) -0.0062(7)
N3 0.019(4) 0.024(4) 0.027(4) -0.003(3) 0.008(3) 0.001(3)
C5 0.016(4) 0.024(4) 0.022(4) 0.003(3) 0.003(3) 0.003(4)
C6 0.015(5) 0.036(5) 0.037(5) -0.015(4) 0.004(4) 0.007(4)
O45 0.021(3) 0.011(3) 0.014(3) -0.009(2) 0.004(2) -0.004(2)
O46 0.009(3) 0.018(3) 0.020(3) 0.000(2) 0.004(2) -0.002(2)
O47 0.020(3) 0.022(3) 0.023(3) -0.005(2) 0.006(3) -0.003(3)
O48 0.008(3) 0.014(3) 0.019(3) -0.002(2) 0.002(2) 0.000(2)
O49 0.014(3) 0.011(3) 0.020(3) 0.002(2) 0.005(2) 0.000(2)
O50 0.010(3) 0.012(3) 0.021(3) -0.002(2) 0.002(2) 0.003(2)
O51 0.025(3) 0.022(3) 0.026(3) -0.018(3) 0.011(3) -0.008(3)
O52 0.015(3) 0.017(3) 0.017(3) 0.005(2) 0.003(2) 0.006(2)
O53 0.012(3) 0.018(3) 0.019(3) 0.000(2) 0.003(2) 0.003(2)
O54 0.020(3) 0.017(3) 0.012(3) 0.008(2) -0.002(2) -0.001(2)
O55 0.023(4) 0.039(4) 0.024(3) -0.010(3) 0.009(3) -0.002(3)
O56 0.012(3) 0.023(3) 0.035(3) 0.006(3) 0.002(3) 0.002(2)
O57 0.013(3) 0.020(3) 0.019(3) 0.001(2) 0.002(2) 0.002(2)
O58 0.008(3) 0.011(2) 0.015(3) -0.001(2) 0.003(2) 0.002(2)
O59 0.023(3) 0.012(3) 0.030(3) -0.003(2) 0.011(3) -0.005(2)
O60 0.014(3) 0.005(2) 0.019(3) 0.000(2) 0.002(2) 0.003(2)
O61 0.017(3) 0.029(3) 0.020(3) 0.000(3) 0.003(2) -0.003(3)
O62 0.016(3) 0.022(3) 0.020(3) -0.002(2) 0.004(2) -0.004(2)
O63 0.019(3) 0.018(3) 0.049(4) 0.005(3) 0.008(3) -0.002(3)
O64 0.029(4) 0.014(3) 0.036(4) -0.005(3) 0.010(3) 0.005(3)
N4 0.041(6) 0.042(5) 0.066(7) 0.007(5) 0.008(5) 0.003(5)
C7 0.035(6) 0.021(5) 0.052(6) 0.001(5) -0.003(4) 0.005(4)
N5 0.041(6) 0.061(6) 0.042(5) -0.010(4) 0.006(5) -0.004(5)
C8 0.073(7) 0.033(6) 0.034(6) 0.009(5) -0.014(6) 0.014(5)
C9 0.033(6) 0.017(5) 0.091(9) -0.014(5) 0.005(5) -0.005(4)
C10 0.024(5) 0.044(6) 0.043(5) -0.001(5) 0.000(5) 0.006(5)
C11 0.039(7) 0.045(7) 0.062(7) 0.017(6) 0.004(6) 0.001(5)
C12 0.044(7) 0.055(7) 0.041(6) -0.011(5) -0.005(5) -0.026(6)
C13 0.098(9) 0.028(5) 0.018(5) 0.000(4) -0.003(6) -0.032(6)
N6 0.050(7) 0.042(6) 0.155(12) -0.036(7) 0.044(7) -0.014(5)
N7 0.062(6) 0.075(8) 0.066(7) 0.013(6) 0.010(7) 0.026(6)
C14 0.068(9) 0.140(11) 0.012(5) 0.012(6) 0.010(5) 0.077(9)
C15 0.017(5) 0.045(6) 0.042(5) 0.000(4) 0.004(4) -0.004(4)
N8 0.074(8) 0.059(7) 0.046(6) 0.013(5) 0.014(5) 0.031(6)
C16 0.038(6) 0.028(5) 0.028(4) 0.000(4) -0.005(4) 0.017(4)
N9 0.086(9) 0.073(7) 0.056(7) 0.030(6) 0.000(6) 0.032(7)
N10 0.042(6) 0.047(5) 0.040(5) -0.016(4) -0.003(4) 0.012(4)
C17 0.041(8) 0.067(9) 0.078(9) 0.020(7) 0.004(6) -0.012(7)
C18 0.031(6) 0.033(5) 0.038(5) 0.005(4) -0.005(4) 0.007(4)
C19 0.063(7) 0.093(11) 0.033(6) -0.001(7) -0.004(6) 0.020(7)
N11 0.056(6) 0.053(6) 0.017(4) -0.010(4) 0.011(4) -0.013(5)
C20 0.042(8) 0.078(9) 0.067(8) 0.037(8) 0.008(6) 0.012(7)
N12 0.117(9) 0.059(7) 0.043(6) -0.007(5) 0.023(7) -0.045(8)
C21 0.063(9) 0.069(8) 0.027(6) 0.019(6) 0.007(6) 0.009(6)
C22 0.046(7) 0.169(17) 0.033(7) -0.022(9) 0.012(6) 0.001(8)
C23 0.043(6) 0.072(8) 0.020(5) -0.021(5) 0.015(5) -0.028(5)
C24 0.050(6) 0.069(8) 0.036(6) 0.011(6) 0.010(6) 0.037(6)
C25 0.029(5) 0.014(4) 0.050(6) -0.016(4) -0.001(4) 0.003(4)
N13 0.040(5) 0.038(5) 0.034(5) -0.013(4) -0.006(4) 0.006(4)
C26 0.041(8) 0.036(7) 0.165(16) -0.037(9) -0.044(9) 0.011(6)
N14 0.044(12) 0.037(11) 0.108(19) -0.024(11) -0.026(13) -0.012(10)
C27 0.10(2) 0.070(19) 0.15(3) 0.011(15) 0.00(2) -0.016(19)
C28 0.19(4) 0.084(18) 0.21(4) -0.01(2) -0.03(4) 0.06(3)

loop_
_atom_type_symbol
_atom_type_description
_atom_type_scat_dispersion_real
_atom_type_scat_dispersion_imag
_atom_type_scat_source
C C 0.0033 0.0016 'International Tables Vol C Tables 4.2.6.8 and 6.1.1.4'
H H 0.0000 0.0000 'International Tables Vol C Tables 4.2.6.8 and 6.1.1.4'
Cl Cl 0.1484 0.1585 'International Tables Vol C Tables 4.2.6.8 and 6.1.1.4'
K K 0.2009 0.2494 'International Tables Vol C Tables 4.2.6.8 and 6.1.1.4'
N N 0.0061 0.0033 'International Tables Vol C Tables 4.2.6.8 and 6.1.1.4'
O O 0.0106 0.0060 'International Tables Vol C Tables 4.2.6.8 and 6.1.1.4'
V V 0.3005 0.5294 'International Tables Vol C Tables 4.2.6.8 and 6.1.1.4'

loop_
_geom_angle_atom_site_label_1
_geom_angle_atom_site_label_2
_geom_angle_atom_site_label_3
_geom_angle
_geom_angle_site_symmetry_1
_geom_angle_site_symmetry_3
_geom_angle_publ_flag
O19 V1 O1 80.6(2) . . ?
O19 V1 O26 93.6(2) . . ?
O19 V1 O36 147.8(2) . . ?
O26 V1 O1 148.5(2) . . ?
O26 V1 O36 80.8(2) . . ?
O36 V1 O1 87.8(2) . . ?
O44 V1 O1 105.4(3) . . ?
O44 V1 O19 106.4(3) . . ?
O44 V1 O26 106.0(3) . . ?
O44 V1 O36 105.6(3) . . ?
O6 V2 O50 146.6(2) . . ?
O6 V2 O60 79.1(2) . . ?
O14 V2 O6 97.2(2) . . ?
O14 V2 O50 91.8(2) . . ?
O14 V2 O60 150.4(2) . . ?
O34 V2 O6 104.1(3) . . ?
O34 V2 O14 103.9(3) . . ?
O34 V2 O50 104.8(3) . . ?
O34 V2 O60 105.5(3) . . ?
O50 V2 O60 77.4(2) . . ?
O17 V3 O33 149.8(2) . . ?
O17 V3 O42 81.2(2) . . ?
O25 V3 O17 104.4(3) . . ?
O25 V3 O29 106.1(3) . . ?
O25 V3 O33 105.8(3) . . ?
O25 V3 O42 105.8(3) . . ?
O29 V3 O17 92.0(3) . . ?
O29 V3 O33 80.5(2) . . ?
O29 V3 O42 148.2(2) . . ?
O42 V3 O33 89.9(2) . . ?
O4 V4 O33 76.9(2) . . ?
O29 V4 O4 144.3(2) . . ?
O29 V4 O33 79.6(2) . . ?
O43 V4 O4 106.3(3) . . ?
O43 V4 O29 105.6(3) . . ?
O43 V4 O33 105.3(3) . . ?
O43 V4 O45 105.1(3) . . ?
O45 V4 O4 89.3(2) . . ?
O45 V4 O29 97.5(2) . . ?
O45 V4 O33 149.1(2) . . ?
O1 V5 O5 76.9(2) . . ?
O2 V5 O1 145.1(2) . . ?
O2 V5 O5 79.2(2) . . ?
O12 V5 O1 105.4(3) . . ?
O12 V5 O2 104.7(3) . . ?
O12 V5 O5 103.9(3) . . ?
O12 V5 O38 104.7(3) . . ?
O38 V5 O1 91.1(2) . . ?
O38 V5 O2 98.0(2) . . ?
O38 V5 O5 151.1(2) . . ?
O18 V6 O4 104.3(3) . . ?
O18 V6 O22 106.0(3) . . ?
O18 V6 O28 104.3(3) . . ?
O18 V6 O33 105.4(3) . . ?
O22 V6 O4 149.2(2) . . ?
O22 V6 O28 97.9(2) . . ?
O22 V6 O33 90.8(2) . . ?
O28 V6 O4 79.0(2) . . ?
O28 V6 O33 145.3(2) . . ?
O33 V6 O4 76.6(2) . . ?
O9 V7 O13 104.1(3) . . ?
O9 V7 O22 104.6(3) . . ?
O9 V7 O40 105.6(3) . . ?
O9 V7 O42 105.7(3) . . ?
O22 V7 O13 150.7(2) . . ?
O22 V7 O40 98.2(3) . . ?
O22 V7 O42 90.3(2) . . ?
O40 V7 O13 79.8(2) . . ?
O40 V7 O42 144.3(2) . . ?
O42 V7 O13 76.2(2) . . ?
O4 V8 O60 91.0(2) . . ?
O6 V8 O4 149.1(2) . . ?
O6 V8 O60 79.7(2) . . ?
O28 V8 O4 81.1(2) . . ?
O28 V8 O6 92.4(2) . . ?
O28 V8 O60 149.9(2) . . ?
O32 V8 O4 107.5(3) . . ?
O32 V8 O6 103.3(3) . . ?
O32 V8 O28 104.6(3) . . ?
O32 V8 O60 105.4(3) . . ?
O21 V9 O8 79.8(2) . . ?
O21 V9 O36 144.2(2) . . ?
O23 V9 O8 104.0(3) . . ?
O23 V9 O21 105.7(3) . . ?
O23 V9 O36 105.6(3) . . ?
O23 V9 O38 105.3(3) . . ?
O36 V9 O8 76.2(2) . . ?
O38 V9 O8 150.1(2) . . ?
O38 V9 O21 97.6(2) . . ?
O38 V9 O36 90.5(2) . . ?
O13 V10 O42 76.7(2) . . ?
O17 V10 O13 144.6(2) . . ?
O17 V10 O42 79.2(2) . . ?
O27 V10 O13 90.0(2) . . ?
O27 V10 O17 97.9(3) . . ?
O27 V10 O42 149.3(2) . . ?
O39 V10 O13 105.4(3) . . ?
O39 V10 O17 105.5(3) . . ?
O39 V10 O27 105.2(3) . . ?
O39 V10 O42 105.0(3) . . ?
O3 V11 O49 76.3(2) . . ?
O27 V11 O3 89.0(2) . . ?
O27 V11 O47 97.8(3) . . ?
O27 V11 O49 148.9(2) . . ?
O37 V11 O3 105.1(3) . . ?
O37 V11 O27 105.2(3) . . ?
O37 V11 O47 106.7(3) . . ?
O37 V11 O49 105.0(3) . . ?
O47 V11 O3 144.3(3) . . ?
O47 V11 O49 80.3(2) . . ?
O5 V12 O1 77.2(2) . . ?
O19 V12 O1 80.3(2) . . ?
O19 V12 O5 145.6(2) . . ?
O24 V12 O1 149.2(2) . . ?
O24 V12 O5 89.6(2) . . ?
O24 V12 O19 96.9(3) . . ?
O31 V12 O1 105.4(3) . . ?
O31 V12 O5 105.0(3) . . ?
O31 V12 O19 105.8(3) . . ?
O31 V12 O24 104.8(3) . . ?
O2 V13 O5 80.7(2) . . ?
O2 V13 O52 92.2(2) . . ?
O2 V13 O58 150.6(2) . . ?
O15 V13 O2 103.2(3) . . ?
O15 V13 O5 106.6(3) . . ?
O15 V13 O52 104.6(3) . . ?
O15 V13 O58 106.2(3) . . ?
O52 V13 O5 148.8(2) . . ?
O52 V13 O58 80.8(2) . . ?
O58 V13 O5 90.5(2) . . ?
O24 V14 O48 149.7(2) . . ?
O24 V14 O58 91.1(2) . . ?
O24 V14 O62 97.5(3) . . ?
O41 V14 O24 104.8(3) . . ?
O41 V14 O48 105.2(3) . . ?
O41 V14 O58 105.6(3) . . ?
O41 V14 O62 104.2(3) . . ?
O58 V14 O48 77.0(2) . . ?
O62 V14 O48 79.1(2) . . ?
O62 V14 O58 145.7(2) . . ?
O8 V15 O46 89.3(2) . . ?
O20 V15 O8 104.7(3) . . ?
O20 V15 O21 105.7(3) . . ?
O20 V15 O46 104.1(3) . . ?
O20 V15 O54 104.7(3) . . ?
O21 V15 O8 81.8(2) . . ?
O21 V15 O46 150.2(2) . . ?
O54 V15 O8 150.4(2) . . ?
O54 V15 O21 93.5(3) . . ?
O54 V15 O46 80.4(2) . . ?
O7 V16 O8 91.1(2) . . ?
O7 V16 O26 96.4(3) . . ?
O7 V16 O36 150.3(2) . . ?
O8 V16 O36 77.2(2) . . ?
O26 V16 O8 146.0(2) . . ?
O26 V16 O36 80.1(2) . . ?
O30 V16 O7 104.2(3) . . ?
O30 V16 O8 106.0(3) . . ?
O30 V16 O26 104.2(3) . . ?
O30 V16 O36 105.2(3) . . ?
O7 V17 O46 89.8(2) . . ?
O7 V17 O57 150.4(3) . . ?
O35 V17 O7 104.1(3) . . ?
O35 V17 O46 105.4(3) . . ?
O35 V17 O57 104.8(3) . . ?
O35 V17 O61 106.0(3) . . ?
O46 V17 O57 76.7(2) . . ?
O61 V17 O7 98.2(3) . . ?
O61 V17 O46 144.6(3) . . ?
O61 V17 O57 79.7(2) . . ?
O10 V18 O3 108.4(3) . . ?
O10 V18 O11 104.7(3) . . ?
O10 V18 O14 103.4(3) . . ?
O10 V18 O49 105.2(3) . . ?
O11 V18 O3 79.4(2) . . ?
O11 V18 O49 146.6(2) . . ?
O14 V18 O3 147.8(2) . . ?
O14 V18 O11 97.2(2) . . ?
O14 V18 O49 90.1(2) . . ?
O49 V18 O3 77.2(2) . . ?
O45 V19 O50 150.1(2) . . ?
O45 V19 O51 98.2(3) . . ?
O45 V19 O60 91.4(2) . . ?
O51 V19 O50 78.7(3) . . ?
O51 V19 O60 144.9(3) . . ?
O59 V19 O45 105.5(3) . . ?
O59 V19 O50 104.0(3) . . ?
O59 V19 O51 105.0(3) . . ?
O59 V19 O60 104.8(3) . . ?
O60 V19 O50 76.5(2) . . ?
O53 V20 O46 149.4(2) . . ?
O53 V20 O54 96.4(3) . . ?
O53 V20 O57 90.2(2) . . ?
O54 V20 O46 79.5(2) . . ?
O54 V20 O57 145.5(2) . . ?
O56 V20 O46 105.9(3) . . ?
O56 V20 O53 104.4(3) . . ?
O56 V20 O54 105.2(3) . . ?
O56 V20 O57 105.8(3) . . ?
O57 V20 O46 77.7(2) . . ?
O48 V21 O57 89.4(2) . . ?
O55 V21 O48 105.3(3) . . ?
O55 V21 O57 106.4(3) . . ?
O55 V21 O61 105.9(3) . . ?
O55 V21 O62 104.4(3) . . ?
O61 V21 O48 148.7(3) . . ?
O61 V21 O57 80.8(2) . . ?
O61 V21 O62 93.1(3) . . ?
O62 V21 O48 80.2(2) . . ?
O62 V21 O57 149.2(3) . . ?
O48 V22 O58 77.1(2) . . ?
O52 V22 O48 145.4(2) . . ?
O52 V22 O58 79.6(2) . . ?
O53 V22 O48 91.0(2) . . ?
O53 V22 O52 97.3(3) . . ?
O53 V22 O58 151.1(2) . . ?
O63 V22 O48 105.4(3) . . ?
O63 V22 O52 105.3(3) . . ?
O63 V22 O53 103.1(3) . . ?
O63 V22 O58 105.4(3) . . ?
O47 V23 O49 81.0(2) . . ?
O47 V23 O50 148.6(2) . . ?
O49 V23 O50 89.3(2) . . ?
O51 V23 O47 92.8(3) . . ?
O51 V23 O49 148.8(3) . . ?
O51 V23 O50 80.2(2) . . ?
O64 V23 O47 106.9(3) . . ?
O64 V23 O49 106.7(3) . . ?
O64 V23 O50 104.5(3) . . ?
O64 V23 O51 104.4(3) . . ?
O11 V24 O3 79.2(2) . . ?
O11 V24 O13 151.4(2) . . ?
O13 V24 O3 89.9(2) . . ?
O16 V24 O3 107.1(3) . . ?
O16 V24 O11 103.7(3) . . ?
O16 V24 O13 104.7(3) . . ?
O16 V24 O40 105.6(3) . . ?
O40 V24 O3 147.3(3) . . ?
O40 V24 O11 92.4(2) . . ?
O40 V24 O13 82.6(2) . . ?
V13 K1 V5 45.39(3) 2_745 2_745 ?
O2 K1 V5 26.66(11) 2_745 2_745 ?
O2 K1 V13 29.66(11) 2_745 2_745 ?
O2 K1 O12 51.30(14) 2_745 2_745 ?
O2 K1 O15 55.38(15) 2_745 2_745 ?
O2 K1 O18 140.76(16) 2_745 . ?
O2 K1 O28 158.82(16) 2_745 . ?
O2 K1 O32 105.04(16) 2_745 . ?
O2 K1 N1 77.88(18) 2_745 . ?
O2 K1 N3 97.23(18) 2_745 . ?
O2 K1 N8 75.2(2) 2_745 . ?
O2 K1 N12 115.3(3) 2_745 . ?
O12 K1 V5 24.65(10) 2_745 2_745 ?
O12 K1 V13 65.85(10) 2_745 2_745 ?
O15 K1 V5 67.11(10) 2_745 2_745 ?
O15 K1 V13 25.73(10) 2_745 2_745 ?
O15 K1 O12 81.93(14) 2_745 2_745 ?
O15 K1 O18 141.68(15) 2_745 . ?
O15 K1 O32 58.09(14) 2_745 . ?
O18 K1 V5 146.43(11) . 2_745 ?
O18 K1 V13 151.28(12) . 2_745 ?
O18 K1 O12 136.36(15) . 2_745 ?
O28 K1 V5 156.08(12) . 2_745 ?
O28 K1 V13 129.37(12) . 2_745 ?
O28 K1 O12 136.62(15) . 2_745 ?
O28 K1 O15 103.77(15) . 2_745 ?
O28 K1 O18 52.64(14) . . ?
O28 K1 O32 55.34(15) . . ?
O28 K1 N1 96.27(19) . . ?
O28 K1 N3 72.40(18) . . ?
O28 K1 N8 122.7(2) . . ?
O28 K1 N12 81.7(3) . . ?
O32 K1 V5 124.48(12) . 2_745 ?
O32 K1 V13 79.37(11) . 2_745 ?
O32 K1 O12 138.59(15) . 2_745 ?
O32 K1 O18 84.39(14) . . ?
N1 K1 V5 103.57(16) . 2_745 ?
N1 K1 V13 77.60(15) . 2_745 ?
N1 K1 O12 126.90(18) . 2_745 ?
N1 K1 O15 80.67(18) . 2_745 ?
N1 K1 O18 73.82(18) . . ?
N1 K1 O32 61.08(18) . . ?
N1 K1 N3 135.2(2) . . ?
N3 K1 V5 84.05(15) . 2_745 ?
N3 K1 V13 77.56(15) . 2_745 ?
N3 K1 O12 73.27(17) . 2_745 ?
N3 K1 O15 61.52(18) . 2_745 ?
N3 K1 O18 122.01(18) . . ?
N3 K1 O32 78.04(18) . . ?
N8 K1 V5 76.8(2) . 2_745 ?
N8 K1 V13 103.2(2) . 2_745 ?
N8 K1 O12 80.3(2) . 2_745 ?
N8 K1 O15 127.4(3) . 2_745 ?
N8 K1 O18 70.5(2) . . ?
N8 K1 O32 131.2(3) . . ?
N8 K1 N1 71.9(3) . . ?
N8 K1 N3 150.6(3) . . ?
N12 K1 V5 90.2(2) . 2_745 ?
N12 K1 V13 131.5(2) . 2_745 ?
N12 K1 O12 66.7(3) . 2_745 ?
N12 K1 O15 136.0(3) . 2_745 ?
N12 K1 O18 75.9(2) . . ?
N12 K1 O32 135.9(3) . . ?
N12 K1 N1 142.9(3) . . ?
N12 K1 N3 79.8(3) . . ?
N12 K1 N8 78.2(4) . . ?
V13 K2 V22 44.20(3) 2_645 2_645 ?
V13 K2 K3 52.74(4) 2_645 2_645 ?
V22 K2 K3 61.92(4) 2_645 2_645 ?
O10 K2 V13 104.03(13) . 2_645 ?
O10 K2 V22 77.64(13) . 2_645 ?
O10 K2 K3 59.10(12) . 2_645 ?
O10 K2 O15 127.27(17) . 2_645 ?
O10 K2 N1 75.87(19) . 1_455 ?
O10 K2 O63 80.49(17) . 2_645 ?
O15 K2 V13 24.55(10) 2_645 2_645 ?
O15 K2 V22 64.96(10) 2_645 2_645 ?
O15 K2 K3 70.66(10) 2_645 2_645 ?
O15 K2 O63 79.94(15) 2_645 2_645 ?
O32 K2 V13 79.03(12) 1_455 2_645 ?
O32 K2 V22 122.12(12) 1_455 2_645 ?
O32 K2 K3 95.99(12) 1_455 2_645 ?
O32 K2 O10 138.48(17) 1_455 . ?
O32 K2 O15 57.18(15) 1_455 2_645 ?
O32 K2 N1 64.74(19) 1_455 1_455 ?
O32 K2 N2 78.7(2) 1_455 1_455 ?
O32 K2 O52 104.16(16) 1_455 2_645 ?
O32 K2 O63 133.55(17) 1_455 2_645 ?
O32 K2 N5 77.2(2) 1_455 . ?
O32 K2 N14 142.3(5) 1_455 . ?
N1 K2 V13 75.42(16) 1_455 2_645 ?
N1 K2 V22 102.50(16) 1_455 2_645 ?
N1 K2 K3 41.92(15) 1_455 2_645 ?
N1 K2 O15 77.48(18) 1_455 2_645 ?
N1 K2 O63 126.24(19) 1_455 2_645 ?
N2 K2 V13 75.65(17) 1_455 2_645 ?
N2 K2 V22 77.34(18) 1_455 2_645 ?
N2 K2 K3 127.94(18) 1_455 2_645 ?
N2 K2 O10 142.7(2) 1_455 . ?
N2 K2 O15 63.12(19) 1_455 2_645 ?
N2 K2 N1 136.7(2) 1_455 1_455 ?
N2 K2 O63 65.5(2) 1_455 2_645 ?
O52 K2 V13 27.73(11) 2_645 2_645 ?
O52 K2 V22 27.03(11) 2_645 2_645 ?
O52 K2 K3 38.56(11) 2_645 2_645 ?
O52 K2 O10 77.48(17) 2_645 . ?
O52 K2 O15 52.29(15) 2_645 2_645 ?
O52 K2 N1 76.29(19) 2_645 1_455 ?
O52 K2 N2 92.0(2) 2_645 1_455 ?
O52 K2 O63 51.58(15) 2_645 2_645 ?
O63 K2 V13 64.58(11) 2_645 2_645 ?
O63 K2 V22 24.56(10) 2_645 2_645 ?
O63 K2 K3 84.59(11) 2_645 2_645 ?
N5 K2 V13 153.4(2) . 2_645 ?
N5 K2 V22 160.7(2) . 2_645 ?
N5 K2 K3 118.6(2) . 2_645 ?
N5 K2 O10 86.5(2) . . ?
N5 K2 O15 134.3(2) . 2_645 ?
N5 K2 N1 83.9(3) . 1_455 ?
N5 K2 N2 110.6(3) . 1_455 ?
N5 K2 O52 157.0(2) . 2_645 ?
N5 K2 O63 141.9(2) . 2_645 ?
N5 K2 N14 86.9(5) . . ?
N14 K2 V13 119.4(5) . 2_645 ?
N14 K2 V22 78.0(5) . 2_645 ?
N14 K2 K3 121.6(5) . 2_645 ?
N14 K2 O10 72.7(5) . . ?
N14 K2 O15 128.6(5) . 2_645 ?
N14 K2 N1 147.7(5) . 1_455 ?
N14 K2 N2 75.3(5) . 1_455 ?
N14 K2 O52 103.6(5) . 2_645 ?
N14 K2 O63 55.1(5) . 2_645 ?
V24 K3 V18 43.76(3) 2_655 2_655 ?
O2 K3 V18 140.18(13) . 2_655 ?
O2 K3 V24 157.07(13) . 2_655 ?
O2 K3 O11 162.29(17) . 2_655 ?
O2 K3 O16 132.75(18) . 2_655 ?
O2 K3 O21 87.35(17) . . ?
O2 K3 N1 80.47(19) . 2_755 ?
O2 K3 O52 58.62(16) . . ?
O2 K3 O54 113.50(16) . . ?
O2 K3 N8 67.7(2) . 2_755 ?
O11 K3 V18 23.05(11) 2_655 2_655 ?
O11 K3 V24 31.32(10) 2_655 2_655 ?
O11 K3 N1 91.94(19) 2_655 2_755 ?
O11 K3 N8 123.6(2) 2_655 2_755 ?
O16 K3 V18 65.53(12) 2_655 2_655 ?
O16 K3 V24 25.93(12) 2_655 2_655 ?
O16 K3 O11 57.15(16) 2_655 2_655 ?
O16 K3 N1 70.6(2) 2_655 2_755 ?
O16 K3 O54 111.36(17) 2_655 . ?
O16 K3 N8 66.5(2) 2_655 2_755 ?
O21 K3 V18 125.95(13) . 2_655 ?
O21 K3 V24 105.03(13) . 2_655 ?
O21 K3 O11 105.00(17) . 2_655 ?
O21 K3 O16 104.43(18) . 2_655 ?
O21 K3 N1 156.2(2) . 2_755 ?
O21 K3 O52 112.81(17) . . ?
O21 K3 O54 58.05(16) . . ?
O21 K3 N8 91.2(2) . 2_755 ?
N1 K3 V18 74.32(16) 2_755 2_655 ?
N1 K3 V24 80.79(16) 2_755 2_655 ?
N1 K3 N8 65.3(2) 2_755 2_755 ?
O52 K3 V18 85.97(12) . 2_655 ?
O52 K3 V24 129.19(13) . 2_655 ?
O52 K3 O11 104.26(16) . 2_655 ?
O52 K3 O16 141.97(18) . 2_655 ?
O52 K3 N1 78.01(19) . 2_755 ?
O52 K3 O54 83.34(17) . . ?
O52 K3 N8 118.5(2) . 2_755 ?
O54 K3 V18 75.98(11) . 2_655 ?
O54 K3 V24 89.40(12) . 2_655 ?
O54 K3 O11 65.14(15) . 2_655 ?
O54 K3 N1 145.8(2) . 2_755 ?
O54 K3 N8 148.4(2) . 2_755 ?
N8 K3 V18 124.80(19) 2_755 2_655 ?
N8 K3 V24 92.44(19) 2_755 2_655 ?
O6 K4 O15 105.92(16) . 2_745 ?
O6 K4 O32 53.80(15) . . ?
O6 K4 O34 51.65(14) . . ?
O6 K4 N2 112.3(2) . . ?
O6 K4 N3 74.94(18) . . ?
O6 K4 O56 76.34(17) . 2_645 ?
O6 K4 N10 153.7(2) . . ?
O15 K4 O32 58.34(14) 2_745 . ?
O15 K4 O34 136.51(15) 2_745 . ?
O15 K4 N2 67.6(2) 2_745 . ?
O15 K4 N3 64.11(18) 2_745 . ?
O15 K4 O56 135.57(17) 2_745 2_645 ?
O32 K4 O34 81.19(14) . . ?
O44 K4 O6 116.94(17) . . ?
O44 K4 O15 129.17(17) . 2_745 ?
O44 K4 O32 132.13(16) . . ?
O44 K4 O34 66.66(15) . . ?
O44 K4 N2 71.6(2) . . ?
O44 K4 N3 150.8(2) . . ?
O44 K4 O56 82.55(17) . 2_645 ?
O44 K4 N10 80.3(2) . . ?
N2 K4 O32 71.85(19) . . ?
N2 K4 O34 86.3(2) . . ?
N3 K4 O32 76.88(18) . . ?
N3 K4 O34 124.95(18) . . ?
N3 K4 N2 131.1(2) . . ?
O56 K4 O32 127.25(17) 2_645 . ?
O56 K4 O34 80.46(16) 2_645 . ?
O56 K4 N2 153.9(2) 2_645 . ?
O56 K4 N3 74.36(19) 2_645 . ?
N10 K4 O15 71.9(2) . 2_745 ?
N10 K4 O32 130.2(2) . . ?
N10 K4 O34 145.9(2) . . ?
N10 K4 N2 91.4(3) . . ?
N10 K4 N3 81.0(3) . . ?
N10 K4 O56 87.2(2) . 2_645 ?
V23 K5 V3 99.15(5) 3_766 3_766 ?
O17 K5 V3 28.93(12) 3_766 3_766 ?
O17 K5 V23 97.02(12) 3_766 3_766 ?
O17 K5 O51 168.54(17) 3_766 . ?
O17 K5 O64 134.69(17) 3_766 . ?
O17 K5 N11 78.9(2) 3_766 . ?
O29 K5 V3 27.90(12) 3_766 3_766 ?
O29 K5 V23 99.37(12) 3_766 3_766 ?
O29 K5 O17 56.83(17) 3_766 3_766 ?
O29 K5 O47 110.18(17) 3_766 3_766 ?
O29 K5 O51 123.22(18) 3_766 . ?
O29 K5 O59 169.55(18) 3_766 . ?
O29 K5 O64 81.38(17) 3_766 . ?
O29 K5 N11 67.9(2) 3_766 . ?
O47 K5 V3 96.34(13) 3_766 3_766 ?
O47 K5 V23 29.22(12) 3_766 3_766 ?
O47 K5 O17 81.15(17) 3_766 3_766 ?
O47 K5 O51 88.63(17) 3_766 . ?
O47 K5 O64 134.37(18) 3_766 . ?
O47 K5 N11 156.7(2) 3_766 . ?
O51 K5 V3 149.74(13) . 3_766 ?
O51 K5 V3 98.90(13) 3_766 3_766 ?
O51 K5 V23 28.51(13) 3_766 3_766 ?
O51 K5 V23 71.53(12) . 3_766 ?
O51 K5 O17 110.56(17) 3_766 3_766 ?
O51 K5 O29 86.17(18) 3_766 3_766 ?
O51 K5 O47 57.73(18) 3_766 3_766 ?
O51 K5 O51 59.00(19) 3_766 . ?
O51 K5 O59 99.78(19) 3_766 . ?
O51 K5 O64 80.29(18) 3_766 . ?
O51 K5 O64 51.79(16) . . ?
O51 K5 N11 141.9(2) 3_766 . ?
O59 K5 V3 155.30(14) . 3_766 ?
O59 K5 V23 89.75(14) . 3_766 ?
O59 K5 O17 127.41(18) . 3_766 ?
O59 K5 O47 80.27(18) . 3_766 ?
O59 K5 O51 54.96(16) . . ?
O59 K5 O64 91.10(17) . . ?
O59 K5 N11 102.6(2) . . ?
O64 K5 V3 107.91(12) . 3_766 ?
O64 K5 V23 107.16(13) . 3_766 ?
N11 K5 V3 71.22(19) . 3_766 ?
N11 K5 V23 166.9(2) . 3_766 ?
N11 K5 O51 112.2(2) . . ?
N11 K5 O64 68.9(2) . . ?
O19 K6 O26 57.38(17) . . ?
O19 K6 O34 72.06(17) . . ?
O19 K6 O61 109.22(17) . . ?
O19 K6 O62 83.94(17) . . ?
O19 K6 N4 137.8(2) . . ?
O19 K6 N9 79.3(3) . 3_766 ?
O19 K6 N11 142.0(2) . . ?
O26 K6 O34 66.93(15) . . ?
O26 K6 N4 82.3(3) . . ?
O26 K6 N9 136.2(3) . 3_766 ?
O26 K6 N11 156.1(3) . . ?
O34 K6 N9 95.9(2) . 3_766 ?
O61 K6 O26 81.29(17) . . ?
O61 K6 O34 141.40(18) . . ?
O61 K6 N4 72.7(2) . . ?
O61 K6 N9 122.5(2) . 3_766 ?
O61 K6 N11 78.1(2) . . ?
O62 K6 O26 109.37(16) . . ?
O62 K6 O34 153.55(19) . . ?
O62 K6 O61 57.15(17) . . ?
O62 K6 N4 124.6(2) . . ?
O62 K6 N9 68.1(2) . 3_766 ?
O62 K6 N11 68.7(2) . . ?
N4 K6 O34 81.6(2) . . ?
N4 K6 N9 137.0(3) . 3_766 ?
N4 K6 N11 80.2(3) . . ?
N11 K6 O34 125.7(2) . . ?
N11 K6 N9 66.5(3) . 3_766 ?
V5 K7 K1 53.05(4) 4_566 3_756 ?
O12 K7 V5 22.30(12) 4_566 4_566 ?
O12 K7 K1 46.30(13) 4_566 3_756 ?
O12 K7 O38 50.73(15) 4_566 4_566 ?
O12 K7 O39 140.7(2) 4_566 . ?
O12 K7 N6 90.8(3) 4_566 . ?
O12 K7 N7 123.6(3) 4_566 . ?
O12 K7 N12 69.4(2) 4_566 3_756 ?
O12 K7 N13 78.0(2) 4_566 . ?
O38 K7 V5 28.45(9) 4_566 4_566 ?
O38 K7 K1 69.99(10) 4_566 3_756 ?
O39 K7 V5 161.79(16) . 4_566 ?
O39 K7 K1 111.71(15) . 3_756 ?
O39 K7 O38 166.13(18) . 4_566 ?
O39 K7 N6 116.3(3) . . ?
O39 K7 N7 88.1(3) . . ?
O39 K7 N12 77.3(2) . 3_756 ?
O39 K7 N13 70.4(2) . . ?
N6 K7 V5 78.9(3) . 4_566 ?
N6 K7 K1 131.8(3) . 3_756 ?
N6 K7 O38 64.5(3) . 4_566 ?
N6 K7 N7 86.0(4) . . ?
N6 K7 N12 157.8(4) . 3_756 ?
N6 K7 N13 98.9(3) . . ?
N7 K7 V5 103.5(3) . 4_566 ?
N7 K7 K1 99.9(3) . 3_756 ?
N7 K7 O38 78.1(3) . 4_566 ?
N7 K7 N12 113.0(3) . 3_756 ?
N12 K7 V5 85.26(19) 3_756 4_566 ?
N12 K7 K1 37.2(2) 3_756 3_756 ?
N12 K7 O38 106.8(2) 3_756 4_566 ?
N13 K7 V5 98.45(19) . 4_566 ?
N13 K7 K1 92.82(18) . 3_756 ?
N13 K7 O38 123.4(2) . 4_566 ?
N13 K7 N7 158.0(3) . . ?
N13 K7 N12 68.0(3) . 3_756 ?
V14 K8 K5 128.70(7) 3_766 3_766 ?
V14 K8 K6 61.92(5) 3_766 3_766 ?
K5 K8 K6 67.93(5) 3_766 3_766 ?
O17 K8 V14 173.07(14) . 3_766 ?
O17 K8 K5 44.41(12) . 3_766 ?
O17 K8 K6 111.51(13) . 3_766 ?
O17 K8 O25 53.71(16) . . ?
O17 K8 O41 159.8(2) . 3_766 ?
O17 K8 O62 144.56(19) . 3_766 ?
O17 K8 N9 96.2(3) . . ?
O17 K8 N11 79.4(2) . 3_766 ?
O17 K8 N13 98.7(2) . . ?
O25 K8 V14 129.17(14) . 3_766 ?
O25 K8 K5 77.13(11) . 3_766 ?
O25 K8 K6 109.62(13) . 3_766 ?
O41 K8 V14 25.66(12) 3_766 3_766 ?
O41 K8 K5 149.49(14) 3_766 3_766 ?
O41 K8 K6 86.85(13) 3_766 3_766 ?
O41 K8 O25 129.57(18) 3_766 . ?
O41 K8 O62 55.66(17) 3_766 3_766 ?
O41 K8 N9 90.2(3) 3_766 . ?
O41 K8 N11 120.9(2) 3_766 3_766 ?
O41 K8 N13 65.7(2) 3_766 . ?
O62 K8 V14 30.48(12) 3_766 3_766 ?
O62 K8 K5 104.32(13) 3_766 3_766 ?
O62 K8 K6 37.24(12) 3_766 3_766 ?
O62 K8 O25 111.83(18) 3_766 . ?
O62 K8 N11 65.21(19) 3_766 3_766 ?
O62 K8 N13 110.4(2) 3_766 . ?
N9 K8 V14 77.7(2) . 3_766 ?
N9 K8 K5 60.2(2) . 3_766 ?
N9 K8 K6 47.1(3) . 3_766 ?
N9 K8 O25 136.2(3) . . ?
N9 K8 O62 72.8(3) . 3_766 ?
N9 K8 N11 71.8(4) . 3_766 ?
N9 K8 N13 142.6(3) . . ?
N11 K8 V14 95.46(16) 3_766 3_766 ?
N11 K8 K5 46.34(18) 3_766 3_766 ?
N11 K8 K6 39.88(17) 3_766 3_766 ?
N11 K8 O25 71.7(2) 3_766 . ?
N11 K8 N13 144.7(3) 3_766 . ?
N13 K8 V14 88.16(16) . 3_766 ?
N13 K8 K5 143.13(17) . 3_766 ?
N13 K8 K6 147.65(17) . 3_766 ?
N13 K8 O25 78.8(2) . . ?
V22 K9 V20 52.92(4) 2_645 2_645 ?
O10 K9 V20 90.22(13) . 2_645 ?
O10 K9 V22 77.41(12) . 2_645 ?
O10 K9 O34 103.40(15) . . ?
O10 K9 O63 79.77(18) . 2_645 ?
O10 K9 N14 63.2(5) . . ?
O14 K9 V20 84.84(13) . 2_645 ?
O14 K9 V22 115.99(13) . 2_645 ?
O14 K9 O10 54.51(16) . . ?
O14 K9 O26 109.13(19) . . ?
O14 K9 O30 152.7(2) . . ?
O14 K9 O34 50.06(15) . . ?
O14 K9 O53 99.57(18) . 2_645 ?
O14 K9 O63 130.96(18) . 2_645 ?
O14 K9 N4 75.9(2) . . ?
O14 K9 N14 110.1(5) . . ?
O26 K9 V20 105.73(15) . 2_645 ?
O26 K9 V22 125.78(12) . 2_645 ?
O26 K9 O10 156.67(17) . . ?
O26 K9 O34 59.21(15) . . ?
O26 K9 O63 119.66(17) . 2_645 ?
O26 K9 N14 116.7(4) . . ?
O30 K9 V20 78.68(13) . 2_645 ?
O30 K9 V22 70.11(12) . 2_645 ?
O30 K9 O10 145.86(19) . . ?
O30 K9 O26 56.17(16) . . ?
O30 K9 O34 109.57(18) . . ?
O30 K9 O63 66.42(18) . 2_645 ?
O30 K9 N14 97.2(5) . . ?
O34 K9 V20 94.70(13) . 2_645 ?
O34 K9 V22 147.54(14) . 2_645 ?
O53 K9 V20 24.98(12) 2_645 2_645 ?
O53 K9 V22 27.97(12) 2_645 2_645 ?
O53 K9 O10 82.61(17) 2_645 . ?
O53 K9 O26 118.79(19) 2_645 . ?
O53 K9 O30 73.74(17) 2_645 . ?
O53 K9 O34 119.59(19) 2_645 . ?
O53 K9 O63 53.25(16) 2_645 2_645 ?
O53 K9 N4 159.5(3) 2_645 . ?
O53 K9 N14 101.0(3) 2_645 . ?
O63 K9 V20 77.96(12) 2_645 2_645 ?
O63 K9 V22 25.52(11) 2_645 2_645 ?
O63 K9 O34 172.11(18) 2_645 . ?
O63 K9 N14 52.1(3) 2_645 . ?
N4 K9 V20 160.8(2) . 2_645 ?
N4 K9 V22 136.9(3) . 2_645 ?
N4 K9 O10 78.6(3) . . ?
N4 K9 O26 81.2(2) . . ?
N4 K9 O30 119.1(3) . . ?
N4 K9 O34 73.1(2) . . ?
N4 K9 O63 114.7(3) . 2_645 ?
N4 K9 N14 63.1(4) . . ?
N14 K9 V20 125.3(3) . 2_645 ?
N14 K9 V22 74.2(3) . 2_645 ?
N14 K9 O34 135.8(3) . . ?
V1 O1 V12 94.9(2) . . ?
V5 O1 V1 143.5(3) . . ?
V5 O1 V12 103.4(2) . . ?
V5 O2 V13 103.4(2) . . ?
V5 O2 K1 110.6(2) . 2_755 ?
V5 O2 K3 130.2(3) . . ?
V13 O2 K1 102.2(2) . 2_755 ?
V13 O2 K3 106.0(2) . . ?
K3 O2 K1 101.36(16) . 2_755 ?
V11 O3 V18 103.6(2) . . ?
V11 O3 V24 142.1(3) . . ?
V24 O3 V18 95.7(2) . . ?
V4 O4 V6 103.0(2) . . ?
V8 O4 V4 142.9(3) . . ?
V8 O4 V6 95.2(2) . . ?
V12 O5 V5 102.4(2) . . ?
V13 O5 V5 95.5(2) . . ?
V13 O5 V12 142.9(3) . . ?
V2 O6 V8 103.9(2) . . ?
V2 O6 K4 109.6(2) . . ?
V2 O6 K10 128.2(3) . . ?
V8 O6 K4 105.4(2) . . ?
V8 O6 K10 106.1(2) . . ?
K10 O6 K4 101.89(17) . . ?
V16 O7 V17 136.4(3) . . ?
V15 O8 V9 94.8(2) . . ?
V15 O8 V16 143.3(3) . . ?
V16 O8 V9 103.1(2) . . ?
V18 O10 K2 159.4(3) . . ?
V18 O10 K9 96.8(3) . . ?
K2 O10 K9 103.13(17) . . ?
V18 O11 V24 103.9(3) . . ?
V18 O11 K3 118.6(3) . 2_645 ?
V18 O11 K10 125.6(3) . . ?
V24 O11 K3 94.3(2) . 2_645 ?
V24 O11 K10 103.4(2) . . ?
K10 O11 K3 105.15(17) . 2_645 ?
V5 O12 K1 93.3(2) . 2_755 ?
V5 O12 K7 117.3(3) . 4_665 ?
K7 O12 K1 98.04(17) 4_665 2_755 ?
V10 O13 V7 103.9(2) . . ?
V24 O13 V7 94.4(2) . . ?
V24 O13 V10 143.8(3) . . ?
V2 O14 V18 139.5(3) . . ?
V2 O14 K9 114.2(2) . . ?
V18 O14 K9 105.1(2) . . ?
V13 O15 K1 99.2(2) . 2_755 ?
V13 O15 K2 96.9(2) . 2_655 ?
V13 O15 K4 152.4(3) . 2_755 ?
K1 O15 K2 93.48(15) 2_755 2_655 ?
K4 O15 K1 103.70(17) 2_755 2_755 ?
K4 O15 K2 96.73(15) 2_755 2_655 ?
V24 O16 K3 104.5(3) . 2_645 ?
V3 O17 K5 103.1(2) . 3_766 ?
V3 O17 K8 106.6(2) . . ?
V10 O17 V3 103.3(3) . . ?
V10 O17 K5 133.6(3) . 3_766 ?
V10 O17 K8 114.6(3) . . ?
K8 O17 K5 93.13(17) . 3_766 ?
V6 O18 K1 95.6(2) . . ?
V1 O19 K6 106.1(2) . . ?
V12 O19 V1 103.5(3) . . ?
V12 O19 K6 132.8(3) . . ?
V15 O20 K10 101.8(2) . 2_655 ?
V9 O21 V15 102.7(3) . . ?
V9 O21 K3 130.6(3) . . ?
V15 O21 K3 106.5(2) . . ?
V6 O22 V7 138.2(3) . . ?
V12 O24 V14 138.8(3) . . ?
V3 O25 K8 94.3(3) . . ?
V1 O26 K6 102.9(2) . . ?
V1 O26 K9 141.4(3) . . ?
V16 O26 V1 103.3(3) . . ?
V16 O26 K6 134.6(3) . . ?
V16 O26 K9 89.0(2) . . ?
K6 O26 K9 93.06(16) . . ?
V10 O27 V11 138.6(3) . . ?
V6 O28 K1 107.3(2) . . ?
V6 O28 K10 130.1(3) . . ?
V8 O28 V6 103.5(2) . . ?
V8 O28 K1 102.0(2) . . ?
V8 O28 K10 102.3(2) . . ?
K10 O28 K1 108.10(17) . . ?
V3 O29 K5 108.1(3) . 3_766 ?
V4 O29 V3 104.4(3) . . ?
V4 O29 K5 131.0(3) . 3_766 ?
V16 O30 K9 96.6(2) . . ?
V8 O32 K1 98.0(2) . . ?
V8 O32 K2 151.6(3) . 1_655 ?
V8 O32 K4 97.4(2) . . ?
K1 O32 K4 95.61(15) . . ?
K2 O32 K1 102.71(17) 1_655 . ?
K2 O32 K4 99.76(17) 1_655 . ?
V3 O33 V4 94.7(2) . . ?
V6 O33 V3 142.1(3) . . ?
V6 O33 V4 103.5(2) . . ?
V2 O34 K4 94.7(2) . . ?
V2 O34 K6 124.4(3) . . ?
V2 O34 K9 91.8(2) . . ?
K4 O34 K9 99.43(16) . . ?
K6 O34 K4 140.92(19) . . ?
K6 O34 K9 81.26(14) . . ?
V1 O36 V9 145.1(3) . . ?
V1 O36 V16 95.2(2) . . ?
V9 O36 V16 103.4(2) . . ?
V5 O38 V9 136.5(3) . . ?
V5 O38 K7 87.2(2) . 4_665 ?
V9 O38 K7 135.1(2) . 4_665 ?
V10 O39 K7 171.8(4) . . ?
V7 O40 V24 102.8(3) . . ?
V7 O40 K10 131.9(3) . . ?
V24 O40 K10 105.8(2) . . ?
V14 O41 K8 105.0(3) . 3_766 ?
V3 O42 V7 142.9(3) . . ?
V3 O42 V10 95.6(2) . . ?
V7 O42 V10 103.3(2) . . ?
V1 O44 K4 151.6(3) . . ?
K2 N1 K1 102.7(2) 1_655 . ?
K2 N1 K3 96.3(2) 1_655 2_745 ?
K3 N1 K1 91.6(2) 2_745 . ?
C2 N1 K1 118.2(6) . . ?
C2 N1 K2 122.4(6) . 1_655 ?
C2 N1 K3 119.6(6) . 2_745 ?
N2 C1 C4 179.4(11) . . ?
N1 C2 C3 178.5(10) . . ?
C2 C3 H3A 109.5 . . ?
C2 C3 H3B 109.5 . . ?
C2 C3 H3C 109.5 . . ?
H3A C3 H3B 109.5 . . ?
H3A C3 H3C 109.5 . . ?
H3B C3 H3C 109.5 . . ?
K2 N2 K4 103.7(3) 1_655 . ?
C1 N2 K2 136.2(7) . 1_655 ?
C1 N2 K4 101.8(7) . . ?
C1 C4 H4A 109.5 . . ?
C1 C4 H4B 109.5 . . ?
C1 C4 H4C 109.5 . . ?
H4A C4 H4B 109.5 . . ?
H4A C4 H4C 109.5 . . ?
H4B C4 H4C 109.5 . . ?
V15 K10 V20 45.30(4) 2_645 2_645 ?
V15 K10 K3 52.88(4) 2_645 2_645 ?
V20 K10 K3 60.89(4) 2_645 2_645 ?
O6 K10 V15 134.88(12) . 2_645 ?
O6 K10 V20 90.91(12) . 2_645 ?
O6 K10 K3 122.38(13) . 2_645 ?
O6 K10 O11 91.39(17) . . ?
O6 K10 O20 143.15(18) . 2_645 ?
O6 K10 O28 59.01(15) . . ?
O6 K10 O40 115.66(17) . . ?
O6 K10 N3 78.03(19) . . ?
O6 K10 O54 112.68(17) . 2_645 ?
O11 K10 V15 90.53(12) . 2_645 ?
O11 K10 V20 79.78(12) . 2_645 ?
O11 K10 K3 38.50(11) . 2_645 ?
O11 K10 O20 111.85(17) . 2_645 ?
O11 K10 O28 118.52(16) . . ?
O11 K10 N3 155.98(19) . . ?
O11 K10 O54 66.78(16) . 2_645 ?
O20 K10 V15 26.29(11) 2_645 2_645 ?
O20 K10 V20 67.03(11) 2_645 2_645 ?
O20 K10 K3 73.46(12) 2_645 2_645 ?
O20 K10 N3 69.2(2) 2_645 . ?
O28 K10 V15 149.43(12) . 2_645 ?
O28 K10 V20 143.06(12) . 2_645 ?
O28 K10 K3 152.10(12) . 2_645 ?
O28 K10 O20 123.84(16) . 2_645 ?
O28 K10 N3 74.43(19) . . ?
O28 K10 O54 168.94(17) . 2_645 ?
O40 K10 V15 103.34(13) . 2_645 ?
O40 K10 V20 128.87(13) . 2_645 ?
O40 K10 K3 68.02(13) . 2_645 ?
O40 K10 O11 58.13(16) . . ?
O40 K10 O20 101.04(18) . 2_645 ?
O40 K10 O28 86.11(17) . . ?
O40 K10 N3 145.9(2) . . ?
O40 K10 O54 104.63(18) . 2_645 ?
N3 K10 V15 82.29(16) . 2_645 ?
N3 K10 V20 78.91(15) . 2_645 ?
N3 K10 K3 133.22(16) . 2_645 ?
O54 K10 V15 31.17(11) 2_645 2_645 ?
O54 K10 V20 25.91(12) 2_645 2_645 ?
O54 K10 K3 37.44(12) 2_645 2_645 ?
O54 K10 O20 57.41(16) 2_645 2_645 ?
O54 K10 N3 97.23(19) 2_645 . ?
K4 N3 K1 102.3(2) . . ?
K10 N3 K1 99.9(2) . . ?
K10 N3 K4 92.8(2) . . ?
C5 N3 K1 115.8(6) . . ?
C5 N3 K4 118.0(6) . . ?
C5 N3 K10 123.7(7) . . ?
N3 C5 C6 179.0(10) . . ?
C5 C6 H6A 109.5 . . ?
C5 C6 H6B 109.5 . . ?
C5 C6 H6C 109.5 . . ?
H6A C6 H6B 109.5 . . ?
H6A C6 H6C 109.5 . . ?
H6B C6 H6C 109.5 . . ?
V4 O45 V19 139.3(3) . . ?
V15 O46 V17 142.5(3) . . ?
V15 O46 V20 95.5(2) . . ?
V17 O46 V20 102.8(2) . . ?
V11 O47 V23 103.7(3) . . ?
V11 O47 K5 135.7(3) . 3_766 ?
V23 O47 K5 102.8(3) . 3_766 ?
V21 O48 V14 95.1(2) . . ?
V21 O48 V22 142.5(3) . . ?
V22 O48 V14 102.9(2) . . ?
V18 O49 V11 102.9(2) . . ?
V23 O49 V11 94.4(2) . . ?
V23 O49 V18 144.2(3) . . ?
V2 O50 V19 102.5(2) . . ?
V2 O50 V23 142.3(3) . . ?
V23 O50 V19 94.5(2) . . ?
V19 O51 V23 105.5(3) . . ?
V19 O51 K5 130.6(3) . 3_766 ?
V19 O51 K5 90.6(2) . . ?
V23 O51 K5 97.2(3) . . ?
V23 O51 K5 106.6(3) . 3_766 ?
K5 O51 K5 121.00(19) 3_766 . ?
V13 O52 K2 106.2(2) . 2_655 ?
V13 O52 K3 103.2(2) . . ?
V22 O52 V13 103.1(3) . . ?
V22 O52 K2 107.2(2) . 2_655 ?
V22 O52 K3 133.8(3) . . ?
K3 O52 K2 100.89(17) . 2_655 ?
V20 O53 V22 137.6(3) . . ?
V20 O53 K9 115.3(3) . 2_655 ?
V22 O53 K9 106.9(3) . 2_655 ?
V15 O54 K3 101.9(2) . . ?
V15 O54 K10 95.9(2) . 2_655 ?
V20 O54 V15 103.5(3) . . ?
V20 O54 K3 132.4(3) . . ?
V20 O54 K10 111.7(3) . 2_655 ?
K3 O54 K10 104.91(17) . 2_655 ?
V20 O56 K4 162.9(3) . 2_655 ?
V20 O57 V17 102.8(3) . . ?
V21 O57 V17 94.7(2) . . ?
V21 O57 V20 143.5(3) . . ?
V13 O58 V14 141.4(3) . . ?
V13 O58 V22 95.4(2) . . ?
V14 O58 V22 103.0(2) . . ?
V19 O59 K5 107.4(3) . . ?
V8 O60 V2 96.1(2) . . ?
V19 O60 V2 103.6(2) . . ?
V19 O60 V8 141.1(3) . . ?
V17 O61 V21 104.0(3) . . ?
V17 O61 K6 134.1(3) . . ?
V21 O61 K6 104.3(2) . . ?
V14 O62 V21 104.5(3) . . ?
V14 O62 K6 132.1(3) . . ?
V14 O62 K8 93.5(2) . 3_766 ?
V21 O62 K6 105.4(2) . . ?
V21 O62 K8 120.1(3) . 3_766 ?
K6 O62 K8 102.70(18) . 3_766 ?
V22 O63 K2 95.9(3) . 2_655 ?
V22 O63 K9 95.8(3) . 2_655 ?
K9 O63 K2 92.51(18) 2_655 2_655 ?
V23 O64 K5 102.6(3) . . ?
K9 N4 K6 95.0(3) . . ?
C17 N4 K6 144.1(10) . . ?
C17 N4 K9 118.6(10) . . ?
H7A C7 H7B 109.5 . . ?
H7A C7 H7C 109.5 . . ?
H7B C7 H7C 109.5 . . ?
C9 C7 H7A 109.5 . . ?
C9 C7 H7B 109.5 . . ?
C9 C7 H7C 109.5 . . ?
C15 N5 K2 176.1(9) . . ?
H8A C8 H8B 109.5 . . ?
H8A C8 H8C 109.5 . . ?
H8B C8 H8C 109.5 . . ?
C13 C8 H8A 109.5 . . ?
C13 C8 H8B 109.5 . . ?
C13 C8 H8C 109.5 . . ?
N6 C9 C7 178.6(16) . . ?
N10 C10 C16 179.6(13) . . ?
H11A C11 H11B 109.5 . . ?
H11A C11 H11C 109.5 . . ?
H11B C11 H11C 109.5 . . ?
C18 C11 H11A 109.5 . . ?
C18 C11 H11B 109.5 . . ?
C18 C11 H11C 109.5 . . ?
H12A C12 H12B 109.5 . . ?
H12A C12 H12C 109.5 . . ?
H12B C12 H12C 109.5 . . ?
C15 C12 H12A 109.5 . . ?
C15 C12 H12B 109.5 . . ?
C15 C12 H12C 109.5 . . ?
N12 C13 C8 179.2(14) . . ?
C9 N6 K7 157.4(10) . . ?
C24 N7 K7 142.2(11) . . ?
H14A C14 H14B 109.5 . . ?
H14A C14 H14C 109.5 . . ?
H14B C14 H14C 109.5 . . ?
C21 C14 H14A 109.5 . . ?
C21 C14 H14B 109.5 . . ?
C21 C14 H14C 109.5 . . ?
N5 C15 C12 177.8(12) . . ?
K1 N8 K3 81.5(2) . 2_745 ?
C18 N8 K1 107.2(9) . . ?
C18 N8 K3 164.0(10) . 2_745 ?
C10 C16 H16A 109.5 . . ?
C10 C16 H16B 109.5 . . ?
C10 C16 H16C 109.5 . . ?
H16A C16 H16B 109.5 . . ?
H16A C16 H16C 109.5 . . ?
H16B C16 H16C 109.5 . . ?
K8 N9 K6 94.1(3) . 3_766 ?
C21 N9 K6 88.6(11) . 3_766 ?
C21 N9 K8 168.8(11) . . ?
C10 N10 K4 170.1(8) . . ?
N4 C17 C20 173.9(15) . . ?
N8 C18 C11 178.9(12) . . ?
H19A C19 H19B 109.5 . . ?
H19A C19 H19C 109.5 . . ?
H19B C19 H19C 109.5 . . ?
C24 C19 H19A 109.5 . . ?
C24 C19 H19B 109.5 . . ?
C24 C19 H19C 109.5 . . ?
K5 N11 K8 86.0(3) . 3_766 ?
K6 N11 K5 109.8(3) . . ?
K6 N11 K8 98.7(3) . 3_766 ?
C23 N11 K5 120.6(7) . . ?
C23 N11 K6 119.0(8) . . ?
C23 N11 K8 116.0(9) . 3_766 ?
C17 C20 H20A 109.5 . . ?
C17 C20 H20B 109.5 . . ?
C17 C20 H20C 109.5 . . ?
H20A C20 H20B 109.5 . . ?
H20A C20 H20C 109.5 . . ?
H20B C20 H20C 109.5 . . ?
K1 N12 K7 98.5(4) . 3_756 ?
C13 N12 K1 138.2(12) . . ?
C13 N12 K7 119.9(10) . 3_756 ?
C14 C21 K6 102.9(9) . 3_766 ?
N9 C21 K6 72.0(10) . 3_766 ?
N9 C21 C14 174.4(16) . . ?
H22A C22 H22B 109.5 . . ?
H22A C22 H22C 109.5 . . ?
H22B C22 H22C 109.5 . . ?
C23 C22 H22A 109.5 . . ?
C23 C22 H22B 109.5 . . ?
C23 C22 H22C 109.5 . . ?
N11 C23 C22 177.4(13) . . ?
N7 C24 C19 175.9(15) . . ?
N13 C25 C26 178.8(12) . . ?
K7 N13 K8 104.8(3) . . ?
C25 N13 K7 166.9(9) . . ?
C25 N13 K8 87.0(7) . . ?
C25 C26 H26A 109.5 . . ?
C25 C26 H26B 109.5 . . ?
C25 C26 H26C 109.5 . . ?
H26A C26 H26B 109.5 . . ?
H26A C26 H26C 109.5 . . ?
H26B C26 H26C 109.5 . . ?
K2 N14 K9 96.6(6) . . ?
C27 N14 K2 138(3) . . ?
C27 N14 K9 109(3) . . ?
N14 C27 C28 97(3) . . ?

loop_
_geom_bond_atom_site_label_1
_geom_bond_atom_site_label_2
_geom_bond_distance
_geom_bond_site_symmetry_2
_geom_bond_publ_flag
V1 O1 1.931(5) . ?
V1 O19 1.825(5) . ?
V1 O26 1.828(6) . ?
V1 O36 1.908(5) . ?
V1 O44 1.592(5) . ?
V2 O6 1.810(5) . ?
V2 O14 1.799(6) . ?
V2 O34 1.596(5) . ?
V2 O50 1.897(5) . ?
V2 O60 1.967(5) . ?
V3 O17 1.840(6) . ?
V3 O25 1.599(5) . ?
V3 O29 1.824(6) . ?
V3 O33 1.919(5) . ?
V3 O42 1.894(6) . ?
V4 O4 1.917(5) . ?
V4 O29 1.800(6) . ?
V4 O33 1.973(5) . ?
V4 O43 1.604(6) . ?
V4 O45 1.775(5) . ?
V5 O1 1.912(5) . ?
V5 O2 1.828(5) . ?
V5 O5 1.973(5) . ?
V5 O12 1.592(6) . ?
V5 O38 1.778(5) . ?
V6 O4 1.984(5) . ?
V6 O18 1.588(6) . ?
V6 O22 1.781(6) . ?
V6 O28 1.829(5) . ?
V6 O33 1.916(5) . ?
V7 O9 1.575(6) . ?
V7 O13 1.985(5) . ?
V7 O22 1.795(6) . ?
V7 O40 1.814(5) . ?
V7 O42 1.927(5) . ?
V8 O4 1.905(5) . ?
V8 O6 1.852(5) . ?
V8 O28 1.829(5) . ?
V8 O32 1.594(6) . ?
V8 O60 1.907(5) . ?
V9 O8 1.978(6) . ?
V9 O21 1.823(5) . ?
V9 O23 1.580(5) . ?
V9 O36 1.916(5) . ?
V9 O38 1.809(6) . ?
V10 O13 1.908(5) . ?
V10 O17 1.823(6) . ?
V10 O27 1.782(6) . ?
V10 O39 1.589(6) . ?
V10 O42 1.982(5) . ?
V11 O3 1.930(5) . ?
V11 O27 1.800(5) . ?
V11 O37 1.593(6) . ?
V11 O47 1.800(6) . ?
V11 O49 1.972(5) . ?
V12 O1 1.952(5) . ?
V12 O5 1.918(5) . ?
V12 O19 1.816(6) . ?
V12 O24 1.781(5) . ?
V12 O31 1.590(6) . ?
V13 O2 1.834(5) . ?
V13 O5 1.908(5) . ?
V13 O15 1.594(5) . ?
V13 O52 1.845(5) . ?
V13 O58 1.898(5) . ?
V14 O24 1.791(5) . ?
V14 O41 1.586(6) . ?
V14 O48 1.980(5) . ?
V14 O58 1.914(5) . ?
V14 O62 1.797(6) . ?
V15 O8 1.897(5) . ?
V15 O20 1.590(5) . ?
V15 O21 1.830(6) . ?
V15 O46 1.921(6) . ?
V15 O54 1.828(5) . ?
V16 O7 1.798(6) . ?
V16 O8 1.898(5) . ?
V16 O26 1.809(5) . ?
V16 O30 1.592(6) . ?
V16 O36 1.954(6) . ?
V17 O7 1.802(6) . ?
V17 O35 1.590(6) . ?
V17 O46 1.937(5) . ?
V17 O57 1.978(6) . ?
V17 O61 1.801(6) . ?
V18 O3 1.943(5) . ?
V18 O10 1.598(5) . ?
V18 O11 1.814(5) . ?
V18 O14 1.807(6) . ?
V18 O49 1.919(5) . ?
V19 O45 1.790(6) . ?
V19 O50 2.001(5) . ?
V19 O51 1.801(6) . ?
V19 O59 1.609(6) . ?
V19 O60 1.902(5) . ?
V20 O46 1.956(5) . ?
V20 O53 1.795(6) . ?
V20 O54 1.826(6) . ?
V20 O56 1.596(6) . ?
V20 O57 1.914(6) . ?
V21 O48 1.909(5) . ?
V21 O55 1.578(6) . ?
V21 O57 1.913(6) . ?
V21 O61 1.830(6) . ?
V21 O62 1.831(6) . ?
V22 O48 1.913(5) . ?
V22 O52 1.811(6) . ?
V22 O53 1.801(6) . ?
V22 O58 1.975(5) . ?
V22 O63 1.591(6) . ?
V23 O47 1.830(6) . ?
V23 O49 1.918(6) . ?
V23 O50 1.924(6) . ?
V23 O51 1.821(6) . ?
V23 O64 1.583(6) . ?
V24 O3 1.932(5) . ?
V24 O11 1.837(5) . ?
V24 O13 1.881(5) . ?
V24 O16 1.592(6) . ?
V24 O40 1.817(6) . ?
K1 V5 3.812(2) 2_745 ?
K1 V13 3.624(2) 2_745 ?
K1 O2 2.762(6) 2_745 ?
K1 O12 3.372(6) 2_745 ?
K1 O15 3.009(6) 2_745 ?
K1 O18 3.246(6) . ?
K1 O28 2.776(5) . ?
K1 O32 3.044(6) . ?
K1 N1 2.967(8) . ?
K1 N3 2.977(8) . ?
K1 N8 2.944(10) . ?
K1 N12 2.820(11) . ?
K2 V13 3.807(2) 2_645 ?
K2 V22 3.808(2) 2_645 ?
K2 K3 4.313(3) 2_645 ?
K2 O10 2.869(6) . ?
K2 O15 3.270(6) 2_645 ?
K2 O32 2.812(6) 1_455 ?
K2 N1 2.893(8) 1_455 ?
K2 N2 2.858(8) 1_455 ?
K2 O52 2.855(6) 2_645 ?
K2 O63 3.299(7) 2_645 ?
K2 N5 2.834(10) . ?
K2 N14 2.85(2) . ?
K3 V18 4.068(2) 2_655 ?
K3 V24 3.525(2) 2_655 ?
K3 O2 2.675(5) . ?
K3 O11 2.875(6) 2_655 ?
K3 O16 2.771(6) 2_655 ?
K3 O21 2.680(6) . ?
K3 N1 2.899(8) 2_755 ?
K3 O52 2.738(6) . ?
K3 O54 2.805(6) . ?
K3 N8 3.469(12) 2_755 ?
K4 O6 2.771(5) . ?
K4 O15 2.838(6) 2_745 ?
K4 O32 3.163(6) . ?
K4 O34 3.301(6) . ?
K4 O44 2.760(5) . ?
K4 N2 2.958(8) . ?
K4 N3 2.929(8) . ?
K4 O56 2.896(6) 2_645 ?
K4 N10 2.788(9) . ?
K5 V3 3.705(2) 3_766 ?
K5 V23 3.655(2) 3_766 ?
K5 O17 2.826(6) 3_766 ?
K5 O29 2.708(6) 3_766 ?
K5 O47 2.784(6) 3_766 ?
K5 O51 3.077(6) . ?
K5 O51 2.691(6) 3_766 ?
K5 O59 2.757(6) . ?
K5 O64 3.090(7) . ?
K5 N11 2.924(9) . ?
K6 O19 2.731(6) . ?
K6 O26 2.812(5) . ?
K6 O34 2.908(6) . ?
K6 O61 2.793(6) . ?
K6 O62 2.765(6) . ?
K6 N4 2.819(11) . ?
K6 N9 3.272(14) 3_766 ?
K6 N11 2.891(9) . ?
K7 V5 3.728(2) 4_566 ?
K7 K1 4.618(3) 3_756 ?
K7 O12 2.719(6) 4_566 ?
K7 O38 3.364(6) 4_566 ?
K7 O39 2.761(6) . ?
K7 N6 2.788(12) . ?
K7 N7 2.938(13) . ?
K7 N12 3.264(14) 3_756 ?
K7 N13 2.907(9) . ?
K8 V14 3.538(2) 3_766 ?
K8 K5 4.032(3) 3_766 ?
K8 K6 4.457(3) 3_766 ?
K8 O17 2.726(6) . ?
K8 O25 3.219(7) . ?
K8 O41 2.777(6) 3_766 ?
K8 O62 2.940(6) 3_766 ?
K8 N9 2.799(12) . ?
K8 N11 2.985(10) 3_766 ?
K8 N13 3.120(9) . ?
K9 V20 3.844(3) 2_645 ?
K9 V22 3.673(3) 2_645 ?
K9 O10 3.081(6) . ?
K9 O14 2.718(6) . ?
K9 O26 2.895(6) . ?
K9 O30 2.811(6) . ?
K9 O34 3.425(7) . ?
K9 O53 2.719(6) 2_645 ?
K9 O63 3.154(7) 2_645 ?
K9 N4 2.799(11) . ?
K9 N14 3.37(2) . ?
O2 K1 2.762(6) 2_755 ?
O6 K10 2.635(5) . ?
O11 K3 2.875(6) 2_645 ?
O11 K10 2.737(6) . ?
O12 K1 3.372(6) 2_755 ?
O12 K7 2.719(6) 4_665 ?
O15 K1 3.009(6) 2_755 ?
O15 K2 3.270(6) 2_655 ?
O15 K4 2.838(6) 2_755 ?
O16 K3 2.771(6) 2_645 ?
O17 K5 2.825(6) 3_766 ?
O20 K10 2.825(6) 2_655 ?
O28 K10 2.754(5) . ?
O29 K5 2.708(6) 3_766 ?
O32 K2 2.812(6) 1_655 ?
O38 K7 3.364(6) 4_665 ?
O40 K10 2.690(6) . ?
O41 K8 2.778(6) 3_766 ?
N1 K2 2.893(8) 1_655 ?
N1 K3 2.899(8) 2_745 ?
N1 C2 1.142(11) . ?
C1 N2 1.122(12) . ?
C1 C4 1.469(13) . ?
C2 C3 1.458(12) . ?
C3 H3A 0.9800 . ?
C3 H3B 0.9800 . ?
C3 H3C 0.9800 . ?
N2 K2 2.858(8) 1_655 ?
C4 H4A 0.9800 . ?
C4 H4B 0.9800 . ?
C4 H4C 0.9800 . ?
K10 V15 3.514(2) 2_645 ?
K10 V20 3.884(2) 2_645 ?
K10 K3 4.458(3) 2_645 ?
K10 O20 2.825(6) 2_645 ?
K10 N3 2.869(7) . ?
K10 O54 2.818(6) 2_645 ?
N3 C5 1.112(11) . ?
C5 C6 1.467(12) . ?
C6 H6A 0.9800 . ?
C6 H6B 0.9800 . ?
C6 H6C 0.9800 . ?
O47 K5 2.784(6) 3_766 ?
O51 K5 2.691(6) 3_766 ?
O52 K2 2.855(6) 2_655 ?
O53 K9 2.719(6) 2_655 ?
O54 K10 2.818(6) 2_655 ?
O56 K4 2.896(6) 2_655 ?
O62 K8 2.940(6) 3_766 ?
O63 K2 3.299(7) 2_655 ?
O63 K9 3.154(7) 2_655 ?
N4 C17 1.169(17) . ?
C7 H7A 0.9800 . ?
C7 H7B 0.9800 . ?
C7 H7C 0.9800 . ?
C7 C9 1.462(16) . ?
N5 C15 1.141(13) . ?
C8 H8A 0.9800 . ?
C8 H8B 0.9800 . ?
C8 H8C 0.9800 . ?
C8 C13 1.446(18) . ?
C9 N6 1.127(15) . ?
C10 C16 1.469(14) . ?
C10 N10 1.148(13) . ?
C11 H11A 0.9800 . ?
C11 H11B 0.9800 . ?
C11 H11C 0.9800 . ?
C11 C18 1.453(15) . ?
C12 H12A 0.9800 . ?
C12 H12B 0.9800 . ?
C12 H12C 0.9800 . ?
C12 C15 1.448(15) . ?
C13 N12 1.129(18) . ?
N7 C24 1.110(17) . ?
C14 H14A 0.9800 . ?
C14 H14B 0.9800 . ?
C14 H14C 0.9800 . ?
C14 C21 1.550(18) . ?
N8 K3 3.469(12) 2_745 ?
N8 C18 1.136(14) . ?
C16 H16A 0.9800 . ?
C16 H16B 0.9800 . ?
C16 H16C 0.9800 . ?
N9 K6 3.272(14) 3_766 ?
N9 C21 1.143(16) . ?
C17 C20 1.454(19) . ?
C19 H19A 0.9800 . ?
C19 H19B 0.9800 . ?
C19 H19C 0.9800 . ?
C19 C24 1.45(2) . ?
N11 K8 2.985(10) 3_766 ?
N11 C23 1.130(15) . ?
C20 H20A 0.9800 . ?
C20 H20B 0.9800 . ?
C20 H20C 0.9800 . ?
N12 K7 3.264(14) 3_756 ?
C21 K6 3.441(14) 3_766 ?
C22 H22A 0.9800 . ?
C22 H22B 0.9800 . ?
C22 H22C 0.9800 . ?
C22 C23 1.458(19) . ?
C25 N13 1.104(12) . ?
C25 C26 1.472(15) . ?
C26 H26A 0.9800 . ?
C26 H26B 0.9800 . ?
C26 H26C 0.9800 . ?
N14 C27 1.074(19) . ?
C27 C28 1.49(2) . ?

loop_
_geom_torsion_atom_site_label_1
_geom_torsion_atom_site_label_2
_geom_torsion_atom_site_label_3
_geom_torsion_atom_site_label_4
_geom_torsion
_geom_torsion_site_symmetry_1
_geom_torsion_site_symmetry_2
_geom_torsion_site_symmetry_3
_geom_torsion_site_symmetry_4
_geom_torsion_publ_flag
K2 N14 C27 C28 115(4) . . . . ?
K8 N9 C21 K6 105(6) . . . 3_766 ?
K9 N14 C27 C28 -121(3) . . . . ?
O1 V1 O19 V12 7.0(3) . . . . ?
O1 V1 O19 K6 149.9(2) . . . . ?
O1 V1 O26 V16 63.7(5) . . . . ?
O1 V1 O26 K6 -78.8(4) . . . . ?
O1 V1 O26 K9 169.1(3) . . . . ?
O1 V1 O44 K4 130.3(6) . . . . ?
O1 V5 O2 V13 38.9(5) . . . . ?
O1 V5 O2 K1 147.6(3) . . . 2_755 ?
O1 V5 O2 K3 -86.0(5) . . . . ?
O1 V5 O12 K1 -161.14(17) . . . 2_755 ?
O1 V5 O12 K7 98.0(3) . . . 4_665 ?
O1 V5 O38 V9 60.0(4) . . . . ?
O1 V5 O38 K7 -108.21(19) . . . 4_665 ?
O1 V12 O19 V1 -6.9(3) . . . . ?
O1 V12 O19 K6 -134.7(4) . . . . ?
O1 V12 O24 V14 -3.2(8) . . . . ?
O2 V5 O12 K1 1.0(2) . . . 2_755 ?
O2 V5 O12 K7 -99.8(3) . . . 4_665 ?
O2 V5 O38 V9 -86.2(4) . . . . ?
O2 V5 O38 K7 105.60(19) . . . 4_665 ?
O2 V13 O15 K1 1.1(2) . . . 2_755 ?
O2 V13 O15 K2 95.8(2) . . . 2_655 ?
O2 V13 O15 K4 -144.9(6) . . . 2_755 ?
O2 V13 O52 V22 143.1(3) . . . . ?
O2 V13 O52 K2 -104.3(2) . . . 2_655 ?
O2 V13 O52 K3 1.4(2) . . . . ?
O2 V13 O58 V14 48.0(7) . . . . ?
O2 V13 O58 V22 -70.7(5) . . . . ?
O3 V11 O27 V10 62.8(5) . . . . ?
O3 V11 O47 V23 43.4(5) . . . . ?
O3 V11 O47 K5 -81.9(6) . . . 3_766 ?
O3 V18 O10 K2 -15.7(10) . . . . ?
O3 V18 O10 K9 179.01(18) . . . . ?
O3 V18 O11 V24 -10.6(3) . . . . ?
O3 V18 O11 K3 92.2(3) . . . 2_645 ?
O3 V18 O11 K10 -128.6(3) . . . . ?
O3 V18 O14 V2 -10.5(8) . . . . ?
O3 V18 O14 K9 -175.8(3) . . . . ?
O3 V24 O11 V18 10.7(3) . . . . ?
O3 V24 O11 K3 -110.2(2) . . . 2_645 ?
O3 V24 O11 K10 143.1(2) . . . . ?
O3 V24 O13 V7 -143.1(2) . . . . ?
O3 V24 O13 V10 -22.3(5) . . . . ?
O3 V24 O16 K3 88.1(3) . . . 2_645 ?
O3 V24 O40 V7 72.5(5) . . . . ?
O3 V24 O40 K10 -68.4(5) . . . . ?
O4 V4 O29 V3 42.4(5) . . . . ?
O4 V4 O29 K5 -88.0(5) . . . 3_766 ?
O4 V4 O45 V19 60.8(5) . . . . ?
O4 V6 O18 K1 -79.5(2) . . . . ?
O4 V6 O22 V7 -4.2(8) . . . . ?
O4 V6 O28 V8 -8.3(2) . . . . ?
O4 V6 O28 K1 99.1(2) . . . . ?
O4 V6 O28 K10 -127.5(3) . . . . ?
O4 V8 O6 V2 65.1(5) . . . . ?
O4 V8 O6 K4 -179.7(3) . . . . ?
O4 V8 O6 K10 -72.1(5) . . . . ?
O4 V8 O28 V6 8.6(2) . . . . ?
O4 V8 O28 K1 -102.7(2) . . . . ?
O4 V8 O28 K10 145.5(2) . . . . ?
O4 V8 O32 K1 82.3(2) . . . . ?
O4 V8 O32 K2 -54.3(6) . . . 1_655 ?
O4 V8 O32 K4 179.02(18) . . . . ?
O5 V5 O2 V13 -8.4(2) . . . . ?
O5 V5 O2 K1 100.3(2) . . . 2_755 ?
O5 V5 O2 K3 -133.2(3) . . . . ?
O5 V5 O12 K1 -81.2(2) . . . 2_755 ?
O5 V5 O12 K7 178.0(2) . . . 4_665 ?
O5 V5 O38 V9 -4.2(8) . . . . ?
O5 V5 O38 K7 -172.4(4) . . . 4_665 ?
O5 V12 O19 V1 42.7(5) . . . . ?
O5 V12 O19 K6 -85.0(5) . . . . ?
O5 V12 O24 V14 60.4(5) . . . . ?
O5 V13 O2 V5 8.7(2) . . . . ?
O5 V13 O2 K1 -106.3(2) . . . 2_755 ?
O5 V13 O2 K3 147.9(2) . . . . ?
O5 V13 O15 K1 85.2(2) . . . 2_755 ?
O5 V13 O15 K2 179.94(17) . . . 2_655 ?
O5 V13 O15 K4 -60.8(7) . . . 2_755 ?
O5 V13 O52 V22 67.5(5) . . . . ?
O5 V13 O52 K2 -179.9(3) . . . 2_655 ?
O5 V13 O52 K3 -74.2(5) . . . . ?
O5 V13 O58 V14 -23.9(5) . . . . ?
O5 V13 O58 V22 -142.6(2) . . . . ?
O6 V2 O14 V18 91.3(5) . . . . ?
O6 V2 O14 K9 -104.3(3) . . . . ?
O6 V2 O34 K4 0.0(2) . . . . ?
O6 V2 O34 K6 -179.7(3) . . . . ?
O6 V2 O34 K9 99.6(2) . . . . ?
O6 V2 O50 V19 44.8(5) . . . . ?
O6 V2 O50 V23 -70.0(7) . . . . ?
O6 V8 O28 V6 -141.1(3) . . . . ?
O6 V8 O28 K1 107.6(2) . . . . ?
O6 V8 O28 K10 -4.2(2) . . . . ?
O6 V8 O32 K1 -98.9(2) . . . . ?
O6 V8 O32 K2 124.6(6) . . . 1_655 ?
O6 V8 O32 K4 -2.1(2) . . . . ?
O7 V16 O8 V9 154.0(3) . . . . ?
O7 V16 O8 V15 36.9(5) . . . . ?
O7 V16 O26 V1 -143.8(3) . . . . ?
O7 V16 O26 K6 -20.1(4) . . . . ?
O7 V16 O26 K9 73.2(2) . . . . ?
O7 V16 O30 K9 -65.9(3) . . . . ?
O7 V17 O61 V21 143.1(3) . . . . ?
O7 V17 O61 K6 16.4(4) . . . . ?
O8 V9 O21 V15 7.5(2) . . . . ?
O8 V9 O21 K3 132.8(4) . . . . ?
O8 V9 O38 V5 3.3(8) . . . . ?
O8 V9 O38 K7 166.5(3) . . . 4_665 ?
O8 V15 O20 K10 -179.9(2) . . . 2_655 ?
O8 V15 O21 V9 -7.8(3) . . . . ?
O8 V15 O21 K3 -147.5(2) . . . . ?
O8 V15 O54 V20 -62.8(6) . . . . ?
O8 V15 O54 K3 76.6(5) . . . . ?
O8 V15 O54 K10 -176.8(4) . . . 2_655 ?
O8 V16 O7 V17 -61.2(5) . . . . ?
O8 V16 O26 V1 -42.2(5) . . . . ?
O8 V16 O26 K6 81.5(6) . . . . ?
O8 V16 O26 K9 174.8(4) . . . . ?
O8 V16 O30 K9 -161.2(2) . . . . ?
O9 V7 O22 V6 -166.4(5) . . . . ?
O9 V7 O40 V24 107.3(3) . . . . ?
O9 V7 O40 K10 -127.4(4) . . . . ?
O10 V18 O11 V24 -117.0(3) . . . . ?
O10 V18 O11 K3 -14.2(3) . . . 2_645 ?
O10 V18 O11 K10 125.0(3) . . . . ?
O10 V18 O14 V2 160.8(5) . . . . ?
O10 V18 O14 K9 -4.5(3) . . . . ?
O11 V18 O10 K2 67.8(10) . . . . ?
O11 V18 O10 K9 -97.4(2) . . . . ?
O11 V18 O14 V2 -92.1(5) . . . . ?
O11 V18 O14 K9 102.5(2) . . . . ?
O11 V24 O13 V7 -76.3(5) . . . . ?
O11 V24 O13 V10 44.4(8) . . . . ?
O11 V24 O16 K3 5.4(3) . . . 2_645 ?
O11 V24 O40 V7 146.1(3) . . . . ?
O11 V24 O40 K10 5.2(3) . . . . ?
O12 V5 O2 V13 -110.1(3) . . . . ?
O12 V5 O2 K1 -1.3(3) . . . 2_755 ?
O12 V5 O2 K3 125.1(3) . . . . ?
O12 V5 O38 V9 166.3(4) . . . . ?
O12 V5 O38 K7 -2.0(3) . . . 4_665 ?
O13 V7 O22 V6 1.4(8) . . . . ?
O13 V7 O40 V24 5.4(3) . . . . ?
O13 V7 O40 K10 130.7(4) . . . . ?
O13 V10 O17 V3 -41.2(5) . . . . ?
O13 V10 O17 K5 82.0(5) . . . 3_766 ?
O13 V10 O17 K8 -156.7(3) . . . . ?
O13 V10 O27 V11 -62.4(5) . . . . ?
O13 V24 O11 V18 -58.7(6) . . . . ?
O13 V24 O11 K3 -179.5(4) . . . 2_645 ?
O13 V24 O11 K10 73.8(5) . . . . ?
O13 V24 O16 K3 -177.4(2) . . . 2_645 ?
O13 V24 O40 V7 -5.6(3) . . . . ?
O13 V24 O40 K10 -146.5(3) . . . . ?
O14 V2 O6 V8 -141.4(3) . . . . ?
O14 V2 O6 K4 106.3(2) . . . . ?
O14 V2 O6 K10 -17.6(3) . . . . ?
O14 V2 O34 K4 -101.2(2) . . . . ?
O14 V2 O34 K6 79.1(3) . . . . ?
O14 V2 O34 K9 -1.6(2) . . . . ?
O14 V2 O50 V19 150.7(3) . . . . ?
O14 V2 O50 V23 36.0(5) . . . . ?
O14 V18 O10 K2 169.2(9) . . . . ?
O14 V18 O10 K9 3.9(3) . . . . ?
O14 V18 O11 V24 137.0(3) . . . . ?
O14 V18 O11 K3 -120.2(3) . . . 2_645 ?
O14 V18 O11 K10 19.0(3) . . . . ?
O15 V13 O2 V5 113.7(3) . . . . ?
O15 V13 O2 K1 -1.3(3) . . . 2_755 ?
O15 V13 O2 K3 -107.0(3) . . . . ?
O15 V13 O52 V22 -112.7(3) . . . . ?
O15 V13 O52 K2 0.0(3) . . . 2_655 ?
O15 V13 O52 K3 105.7(3) . . . . ?
O15 V13 O58 V14 -131.4(5) . . . . ?
O15 V13 O58 V22 109.9(3) . . . . ?
O16 V24 O11 V18 115.8(3) . . . . ?
O16 V24 O11 K3 -5.0(3) . . . 2_645 ?
O16 V24 O11 K10 -111.7(3) . . . . ?
O16 V24 O13 V7 109.3(3) . . . . ?
O16 V24 O13 V10 -130.0(5) . . . . ?
O16 V24 O40 V7 -108.9(3) . . . . ?
O16 V24 O40 K10 110.2(3) . . . . ?
O17 V3 O25 K8 -8.3(3) . . . . ?
O17 V3 O29 V4 -143.3(3) . . . . ?
O17 V3 O29 K5 -0.5(2) . . . 3_766 ?
O17 V3 O42 V7 127.0(5) . . . . ?
O17 V3 O42 V10 6.1(2) . . . . ?
O17 V10 O27 V11 83.1(5) . . . . ?
O18 V6 O22 V7 166.6(4) . . . . ?
O18 V6 O28 V8 -110.5(3) . . . . ?
O18 V6 O28 K1 -3.1(3) . . . . ?
O18 V6 O28 K10 130.3(3) . . . . ?
O19 V1 O26 V16 141.6(3) . . . . ?
O19 V1 O26 K6 -1.0(2) . . . . ?
O19 V1 O26 K9 -113.0(4) . . . . ?
O19 V1 O44 K4 45.8(7) . . . . ?
O19 V12 O24 V14 -85.7(5) . . . . ?
O20 V15 O8 V9 111.2(3) . . . . ?
O20 V15 O8 V16 -129.3(5) . . . . ?
O20 V15 O21 V9 -110.9(3) . . . . ?
O20 V15 O21 K3 109.4(3) . . . . ?
O20 V15 O54 V20 110.6(3) . . . . ?
O20 V15 O54 K3 -110.1(3) . . . . ?
O20 V15 O54 K10 -3.5(3) . . . 2_655 ?
O21 V9 O38 V5 85.9(4) . . . . ?
O21 V9 O38 K7 -110.8(3) . . . 4_665 ?
O21 V15 O8 V9 7.0(2) . . . . ?
O21 V15 O8 V16 126.6(5) . . . . ?
O21 V15 O20 K10 -94.4(3) . . . 2_655 ?
O21 V15 O54 V20 -142.2(3) . . . . ?
O21 V15 O54 K3 -2.9(2) . . . . ?
O21 V15 O54 K10 103.7(2) . . . 2_655 ?
O22 V6 O18 K1 105.3(2) . . . . ?
O22 V6 O28 V8 140.7(3) . . . . ?
O22 V6 O28 K1 -112.0(2) . . . . ?
O22 V6 O28 K10 21.4(3) . . . . ?
O22 V7 O40 V24 -145.0(3) . . . . ?
O22 V7 O40 K10 -19.7(4) . . . . ?
O23 V9 O21 V15 109.3(3) . . . . ?
O23 V9 O21 K3 -125.4(4) . . . . ?
O23 V9 O38 V5 -165.4(4) . . . . ?
O23 V9 O38 K7 -2.2(4) . . . 4_665 ?
O24 V12 O19 V1 142.1(3) . . . . ?
O24 V12 O19 K6 14.4(4) . . . . ?
O24 V14 O41 K8 -89.6(3) . . . 3_766 ?
O24 V14 O62 V21 -141.5(3) . . . . ?
O24 V14 O62 K6 -14.4(4) . . . . ?
O24 V14 O62 K8 96.2(2) . . . 3_766 ?
O25 V3 O17 V10 -110.9(3) . . . . ?
O25 V3 O17 K5 107.6(3) . . . 3_766 ?
O25 V3 O17 K8 10.3(3) . . . . ?
O25 V3 O29 V4 111.1(3) . . . . ?
O25 V3 O29 K5 -106.1(3) . . . 3_766 ?
O25 V3 O42 V7 -130.5(5) . . . . ?
O25 V3 O42 V10 108.6(3) . . . . ?
O26 V1 O19 V12 -141.8(3) . . . . ?
O26 V1 O19 K6 1.0(2) . . . . ?
O26 V1 O44 K4 -52.9(7) . . . . ?
O26 V16 O7 V17 85.6(5) . . . . ?
O26 V16 O8 V9 50.8(5) . . . . ?
O26 V16 O8 V15 -66.3(7) . . . . ?
O26 V16 O30 K9 34.7(3) . . . . ?
O27 V10 O17 V3 -142.5(3) . . . . ?
O27 V10 O17 K5 -19.4(4) . . . 3_766 ?
O27 V10 O17 K8 102.0(3) . . . . ?
O27 V11 O47 V23 142.7(3) . . . . ?
O27 V11 O47 K5 17.4(4) . . . 3_766 ?
O28 V6 O18 K1 2.6(2) . . . . ?
O28 V6 O22 V7 -85.9(5) . . . . ?
O28 V8 O6 V2 141.7(3) . . . . ?
O28 V8 O6 K4 -103.1(2) . . . . ?
O28 V8 O6 K10 4.5(2) . . . . ?
O28 V8 O32 K1 -2.8(2) . . . . ?
O28 V8 O32 K2 -139.4(6) . . . 1_655 ?
O28 V8 O32 K4 93.9(2) . . . . ?
O29 V3 O17 V10 142.0(3) . . . . ?
O29 V3 O17 K5 0.5(2) . . . 3_766 ?
O29 V3 O17 K8 -96.9(2) . . . . ?
O29 V3 O25 K8 88.0(2) . . . . ?
O29 V3 O42 V7 47.6(8) . . . . ?
O29 V3 O42 V10 -73.3(5) . . . . ?
O29 V4 O45 V19 -84.1(5) . . . . ?
O30 V16 O7 V17 -168.0(4) . . . . ?
O30 V16 O8 V9 -100.9(3) . . . . ?
O30 V16 O8 V15 142.0(5) . . . . ?
O30 V16 O26 V1 109.7(3) . . . . ?
O30 V16 O26 K6 -126.5(4) . . . . ?
O30 V16 O26 K9 -33.3(3) . . . . ?
O31 V12 O19 V1 -110.3(3) . . . . ?
O31 V12 O19 K6 121.9(3) . . . . ?
O31 V12 O24 V14 165.8(5) . . . . ?
O32 V8 O6 V2 -112.7(3) . . . . ?
O32 V8 O6 K4 2.5(3) . . . . ?
O32 V8 O6 K10 110.1(3) . . . . ?
O32 V8 O28 V6 114.5(3) . . . . ?
O32 V8 O28 K1 3.1(3) . . . . ?
O32 V8 O28 K10 -108.6(2) . . . . ?
O33 V3 O17 V10 67.6(5) . . . . ?
O33 V3 O17 K5 -73.9(5) . . . 3_766 ?
O33 V3 O17 K8 -171.2(4) . . . . ?
O33 V3 O25 K8 172.44(18) . . . . ?
O33 V3 O29 V4 7.2(2) . . . . ?
O33 V3 O29 K5 150.0(2) . . . 3_766 ?
O33 V3 O42 V7 -24.0(5) . . . . ?
O33 V3 O42 V10 -144.9(2) . . . . ?
O33 V4 O29 V3 -7.1(2) . . . . ?
O33 V4 O29 K5 -137.5(4) . . . 3_766 ?
O33 V4 O45 V19 -1.7(8) . . . . ?
O33 V6 O18 K1 -159.31(18) . . . . ?
O33 V6 O22 V7 60.4(5) . . . . ?
O33 V6 O28 V8 37.7(5) . . . . ?
O33 V6 O28 K1 145.0(3) . . . . ?
O33 V6 O28 K10 -81.5(5) . . . . ?
O34 V2 O6 V8 112.2(3) . . . . ?
O34 V2 O6 K4 0.0(3) . . . . ?
O34 V2 O6 K10 -123.9(3) . . . . ?
O34 V2 O14 V18 -162.2(4) . . . . ?
O34 V2 O14 K9 2.2(3) . . . . ?
O34 V2 O50 V19 -104.3(3) . . . . ?
O34 V2 O50 V23 140.9(5) . . . . ?
O35 V17 O7 V16 166.8(5) . . . . ?
O35 V17 O61 V21 -109.6(3) . . . . ?
O35 V17 O61 K6 123.7(4) . . . . ?
O36 V1 O19 V12 -63.4(6) . . . . ?
O36 V1 O19 K6 79.4(5) . . . . ?
O36 V1 O26 V16 -6.5(2) . . . . ?
O36 V1 O26 K6 -149.1(2) . . . . ?
O36 V1 O26 K9 98.9(4) . . . . ?
O36 V1 O44 K4 -137.7(6) . . . . ?
O36 V9 O21 V15 -40.9(5) . . . . ?
O36 V9 O21 K3 84.4(5) . . . . ?
O36 V9 O38 V5 -59.1(4) . . . . ?
O36 V9 O38 K7 104.1(3) . . . 4_665 ?
O36 V16 O7 V17 4.5(8) . . . . ?
O36 V16 O8 V9 1.6(2) . . . . ?
O36 V16 O8 V15 -115.5(5) . . . . ?
O36 V16 O26 V1 6.4(2) . . . . ?
O36 V16 O26 K6 130.1(4) . . . . ?
O36 V16 O26 K9 -136.6(2) . . . . ?
O36 V16 O30 K9 118.0(2) . . . . ?
O37 V11 O27 V10 168.1(5) . . . . ?
O37 V11 O47 V23 -108.8(3) . . . . ?
O37 V11 O47 K5 125.9(4) . . . 3_766 ?
O38 V5 O2 V13 142.4(3) . . . . ?
O38 V5 O2 K1 -108.8(2) . . . 2_755 ?
O38 V5 O2 K3 17.6(4) . . . . ?
O38 V5 O12 K1 103.5(2) . . . 2_755 ?
O38 V5 O12 K7 2.7(3) . . . 4_665 ?
O38 V9 O21 V15 -142.3(3) . . . . ?
O38 V9 O21 K3 -17.1(4) . . . . ?
O39 V10 O17 V3 109.3(3) . . . . ?
O39 V10 O17 K5 -127.6(4) . . . 3_766 ?
O39 V10 O17 K8 -6.3(4) . . . . ?
O39 V10 O27 V11 -168.4(5) . . . . ?
O40 V7 O22 V6 85.2(5) . . . . ?
O40 V24 O11 V18 -137.5(3) . . . . ?
O40 V24 O11 K3 101.6(2) . . . 2_645 ?
O40 V24 O11 K10 -5.0(2) . . . . ?
O40 V24 O13 V7 5.0(2) . . . . ?
O40 V24 O13 V10 125.8(5) . . . . ?
O40 V24 O16 K3 -91.1(3) . . . 2_645 ?
O41 V14 O24 V12 -167.2(5) . . . . ?
O41 V14 O62 V21 111.1(3) . . . . ?
O41 V14 O62 K6 -121.8(4) . . . . ?
O41 V14 O62 K8 -11.2(3) . . . 3_766 ?
O42 V3 O17 V10 -6.8(2) . . . . ?
O42 V3 O17 K5 -148.3(2) . . . 3_766 ?
O42 V3 O17 K8 114.4(2) . . . . ?
O42 V3 O25 K8 -93.0(2) . . . . ?
O42 V3 O29 V4 -67.0(5) . . . . ?
O42 V3 O29 K5 75.8(5) . . . 3_766 ?
O42 V7 O22 V6 -60.1(5) . . . . ?
O42 V7 O40 V24 -42.8(6) . . . . ?
O42 V7 O40 K10 82.5(5) . . . . ?
O42 V10 O17 V3 6.5(2) . . . . ?
O42 V10 O17 K5 129.6(4) . . . 3_766 ?
O42 V10 O17 K8 -109.1(3) . . . . ?
O42 V10 O27 V11 0.8(8) . . . . ?
O43 V4 O29 V3 -110.2(3) . . . . ?
O43 V4 O29 K5 119.4(4) . . . 3_766 ?
O43 V4 O45 V19 167.5(5) . . . . ?
O44 V1 O19 V12 110.4(3) . . . . ?
O44 V1 O19 K6 -106.8(3) . . . . ?
O44 V1 O26 V16 -110.3(3) . . . . ?
O44 V1 O26 K6 107.2(3) . . . . ?
O44 V1 O26 K9 -4.9(5) . . . . ?
O45 V4 O29 V3 141.8(3) . . . . ?
O45 V4 O29 K5 11.4(4) . . . 3_766 ?
O45 V19 O51 V23 -141.6(3) . . . . ?
O45 V19 O51 K5 -12.7(4) . . . 3_766 ?
O45 V19 O51 K5 120.7(2) . . . . ?
O45 V19 O59 K5 -117.4(3) . . . . ?
O46 V15 O8 V9 -144.5(2) . . . . ?
O46 V15 O8 V16 -24.9(5) . . . . ?
O46 V15 O20 K10 87.1(3) . . . 2_655 ?
O46 V15 O21 V9 66.1(6) . . . . ?
O46 V15 O21 K3 -73.6(5) . . . . ?
O46 V15 O54 V20 8.4(3) . . . . ?
O46 V15 O54 K3 147.8(2) . . . . ?
O46 V15 O54 K10 -105.6(2) . . . 2_655 ?
O46 V17 O7 V16 61.0(5) . . . . ?
O46 V17 O61 V21 41.8(6) . . . . ?
O46 V17 O61 K6 -84.9(5) . . . . ?
O46 V20 O53 V22 -6.6(8) . . . . ?
O46 V20 O53 K9 178.7(3) . . . 2_655 ?
O46 V20 O54 V15 -8.3(3) . . . . ?
O46 V20 O54 K3 -128.6(3) . . . . ?
O46 V20 O54 K10 93.8(3) . . . 2_655 ?
O46 V20 O56 K4 -6.1(12) . . . 2_655 ?
O47 V11 O27 V10 -82.1(5) . . . . ?
O47 V23 O51 V19 140.8(3) . . . . ?
O47 V23 O51 K5 -1.2(3) . . . 3_766 ?
O47 V23 O51 K5 -126.6(2) . . . . ?
O47 V23 O64 K5 116.1(3) . . . . ?
O48 V14 O24 V12 4.7(8) . . . . ?
O48 V14 O41 K8 94.6(3) . . . 3_766 ?
O48 V14 O62 V21 8.0(2) . . . . ?
O48 V14 O62 K6 135.1(4) . . . . ?
O48 V14 O62 K8 -114.3(2) . . . 3_766 ?
O48 V21 O61 V17 -66.1(6) . . . . ?
O48 V21 O61 K6 77.4(5) . . . . ?
O48 V21 O62 V14 -8.3(3) . . . . ?
O48 V21 O62 K6 -150.4(3) . . . . ?
O48 V21 O62 K8 94.6(3) . . . 3_766 ?
O48 V22 O52 V13 -40.5(6) . . . . ?
O48 V22 O52 K2 -152.4(3) . . . 2_655 ?
O48 V22 O52 K3 82.8(5) . . . . ?
O48 V22 O53 V20 -59.6(5) . . . . ?
O48 V22 O53 K9 115.4(2) . . . 2_655 ?
O48 V22 O63 K2 164.35(19) . . . 2_655 ?
O48 V22 O63 K9 -102.5(2) . . . 2_655 ?
O49 V11 O27 V10 1.9(8) . . . . ?
O49 V11 O47 V23 -5.9(3) . . . . ?
O49 V11 O47 K5 -131.2(4) . . . 3_766 ?
O49 V18 O10 K2 -97.0(10) . . . . ?
O49 V18 O10 K9 97.7(2) . . . . ?
O49 V18 O11 V24 35.8(6) . . . . ?
O49 V18 O11 K3 138.6(4) . . . 2_645 ?
O49 V18 O11 K10 -82.2(5) . . . . ?
O49 V18 O14 V2 55.1(5) . . . . ?
O49 V18 O14 K9 -110.2(2) . . . . ?
O49 V23 O47 V11 6.1(3) . . . . ?
O49 V23 O47 K5 150.3(3) . . . 3_766 ?
O49 V23 O51 V19 63.5(6) . . . . ?
O49 V23 O51 K5 -78.4(5) . . . 3_766 ?
O49 V23 O51 K5 156.2(4) . . . . ?
O49 V23 O64 K5 -158.5(2) . . . . ?
O50 V2 O6 V8 -37.0(6) . . . . ?
O50 V2 O6 K4 -149.2(4) . . . . ?
O50 V2 O6 K10 86.8(5) . . . . ?
O50 V2 O14 V18 -56.5(5) . . . . ?
O50 V2 O14 K9 108.0(3) . . . . ?
O50 V2 O34 K4 163.08(19) . . . . ?
O50 V2 O34 K6 -16.7(4) . . . . ?
O50 V2 O34 K9 -97.3(2) . . . . ?
O50 V19 O45 V4 3.7(8) . . . . ?
O50 V19 O51 V23 8.2(3) . . . . ?
O50 V19 O51 K5 -89.5(2) . . . . ?
O50 V19 O51 K5 137.1(4) . . . 3_766 ?
O50 V19 O59 K5 67.5(3) . . . . ?
O50 V23 O47 V11 -67.3(6) . . . . ?
O50 V23 O47 K5 76.9(5) . . . 3_766 ?
O50 V23 O51 V19 -8.4(3) . . . . ?
O50 V23 O51 K5 84.2(2) . . . . ?
O50 V23 O51 K5 -150.4(3) . . . 3_766 ?
O50 V23 O64 K5 -64.8(3) . . . . ?
O51 V19 O45 V4 85.1(5) . . . . ?
O51 V19 O59 K5 -14.3(3) . . . . ?
O51 V23 O47 V11 -143.1(3) . . . . ?
O51 V23 O47 K5 1.1(3) . . . 3_766 ?
O51 V23 O64 K5 18.6(3) . . . . ?
O52 V13 O2 V5 -140.8(3) . . . . ?
O52 V13 O2 K1 104.3(2) . . . 2_755 ?
O52 V13 O2 K3 -1.5(2) . . . . ?
O52 V13 O15 K1 -94.7(2) . . . 2_755 ?
O52 V13 O15 K2 0.0(2) . . . 2_655 ?
O52 V13 O15 K4 119.3(6) . . . 2_755 ?
O52 V13 O58 V14 126.0(5) . . . . ?
O52 V13 O58 V22 7.3(2) . . . . ?
O52 V22 O53 V20 86.7(5) . . . . ?
O52 V22 O53 K9 -98.3(2) . . . 2_655 ?
O52 V22 O63 K2 0.6(3) . . . 2_655 ?
O52 V22 O63 K9 93.7(2) . . . 2_655 ?
O53 V20 O54 V15 141.0(3) . . . . ?
O53 V20 O54 K3 20.7(4) . . . . ?
O53 V20 O54 K10 -116.9(3) . . . 2_655 ?
O53 V20 O56 K4 178.1(11) . . . 2_655 ?
O53 V22 O52 V13 -143.0(3) . . . . ?
O53 V22 O52 K2 105.1(2) . . . 2_655 ?
O53 V22 O52 K3 -19.7(4) . . . . ?
O53 V22 O63 K2 -100.8(2) . . . 2_655 ?
O53 V22 O63 K9 -7.7(3) . . . 2_655 ?
O54 V15 O8 V9 -75.5(5) . . . . ?
O54 V15 O8 V16 44.1(8) . . . . ?
O54 V15 O20 K10 3.5(3) . . . 2_655 ?
O54 V15 O21 V9 142.8(3) . . . . ?
O54 V15 O21 K3 3.1(3) . . . . ?
O54 V20 O53 V22 -86.9(5) . . . . ?
O54 V20 O53 K9 98.4(3) . . . 2_655 ?
O54 V20 O56 K4 77.1(12) . . . 2_655 ?
O55 V21 O61 V17 111.7(3) . . . . ?
O55 V21 O61 K6 -104.7(3) . . . . ?
O55 V21 O62 V14 -111.8(3) . . . . ?
O55 V21 O62 K6 106.2(3) . . . . ?
O55 V21 O62 K8 -8.9(4) . . . 3_766 ?
O56 V20 O53 V22 165.6(5) . . . . ?
O56 V20 O53 K9 -9.1(3) . . . 2_655 ?
O56 V20 O54 V15 -112.1(3) . . . . ?
O56 V20 O54 K3 127.6(3) . . . . ?
O56 V20 O54 K10 -10.0(3) . . . 2_655 ?
O57 V17 O7 V16 -0.7(8) . . . . ?
O57 V17 O61 V21 -7.0(3) . . . . ?
O57 V17 O61 K6 -133.7(4) . . . . ?
O57 V20 O53 V22 59.1(5) . . . . ?
O57 V20 O53 K9 -115.6(3) . . . 2_655 ?
O57 V20 O54 V15 41.1(6) . . . . ?
O57 V20 O54 K3 -79.1(5) . . . . ?
O57 V20 O54 K10 143.2(4) . . . 2_655 ?
O57 V20 O56 K4 -87.5(12) . . . 2_655 ?
O57 V21 O61 V17 7.2(3) . . . . ?
O57 V21 O61 K6 150.7(3) . . . . ?
O57 V21 O62 V14 63.7(6) . . . . ?
O57 V21 O62 K6 -78.4(5) . . . . ?
O57 V21 O62 K8 166.6(4) . . . 3_766 ?
O58 V13 O2 V5 -65.7(5) . . . . ?
O58 V13 O2 K1 179.4(4) . . . 2_755 ?
O58 V13 O2 K3 73.6(5) . . . . ?
O58 V13 O15 K1 -179.18(18) . . . 2_755 ?
O58 V13 O15 K2 -84.5(2) . . . 2_655 ?
O58 V13 O15 K4 34.7(7) . . . 2_755 ?
O58 V13 O52 V22 -8.2(3) . . . . ?
O58 V13 O52 K2 104.5(2) . . . 2_655 ?
O58 V13 O52 K3 -149.8(2) . . . . ?
O58 V14 O24 V12 -60.8(5) . . . . ?
O58 V14 O41 K8 175.1(2) . . . 3_766 ?
O58 V14 O62 V21 -38.4(6) . . . . ?
O58 V14 O62 K6 88.6(5) . . . . ?
O58 V14 O62 K8 -160.8(3) . . . 3_766 ?
O58 V22 O52 V13 7.9(2) . . . . ?
O58 V22 O52 K2 -104.0(2) . . . 2_655 ?
O58 V22 O52 K3 131.2(4) . . . . ?
O58 V22 O53 V20 5.1(8) . . . . ?
O58 V22 O53 K9 -179.9(4) . . . 2_655 ?
O58 V22 O63 K2 83.8(2) . . . 2_655 ?
O58 V22 O63 K9 176.91(18) . . . 2_655 ?
O59 V19 O45 V4 -166.8(5) . . . . ?
O59 V19 O51 V23 109.8(3) . . . . ?
O59 V19 O51 K5 -121.2(4) . . . 3_766 ?
O59 V19 O51 K5 12.2(3) . . . . ?
O60 V2 O6 V8 8.9(2) . . . . ?
O60 V2 O6 K4 -103.4(3) . . . . ?
O60 V2 O6 K10 132.7(3) . . . . ?
O60 V2 O14 V18 10.8(8) . . . . ?
O60 V2 O14 K9 175.3(3) . . . . ?
O60 V2 O34 K4 82.3(2) . . . . ?
O60 V2 O34 K6 -97.4(3) . . . . ?
O60 V2 O34 K9 -178.04(17) . . . . ?
O60 V2 O50 V19 -1.4(2) . . . . ?
O60 V2 O50 V23 -116.2(5) . . . . ?
O60 V8 O6 V2 -9.1(3) . . . . ?
O60 V8 O6 K4 106.1(2) . . . . ?
O60 V8 O6 K10 -146.3(3) . . . . ?
O60 V8 O28 V6 -67.8(5) . . . . ?
O60 V8 O28 K1 -179.1(4) . . . . ?
O60 V8 O28 K10 69.1(5) . . . . ?
O60 V8 O32 K1 178.35(19) . . . . ?
O60 V8 O32 K2 41.8(7) . . . 1_655 ?
O60 V8 O32 K4 -84.9(2) . . . . ?
O60 V19 O45 V4 -61.0(5) . . . . ?
O60 V19 O51 V23 -37.3(6) . . . . ?
O60 V19 O51 K5 91.6(5) . . . 3_766 ?
O60 V19 O51 K5 -135.0(4) . . . . ?
O60 V19 O59 K5 146.9(2) . . . . ?
O61 V17 O7 V16 -84.3(5) . . . . ?
O61 V21 O62 V14 140.9(3) . . . . ?
O61 V21 O62 K6 -1.2(3) . . . . ?
O61 V21 O62 K8 -116.2(3) . . . 3_766 ?
O62 V14 O24 V12 85.9(5) . . . . ?
O62 V14 O41 K8 12.3(3) . . . 3_766 ?
O62 V21 O61 V17 -142.4(3) . . . . ?
O62 V21 O61 K6 1.2(3) . . . . ?
O63 V22 O52 V13 111.2(3) . . . . ?
O63 V22 O52 K2 -0.7(3) . . . 2_655 ?
O63 V22 O52 K3 -125.5(4) . . . . ?
O63 V22 O53 V20 -165.7(5) . . . . ?
O63 V22 O53 K9 9.3(3) . . . 2_655 ?
O64 V23 O47 V11 110.9(3) . . . . ?
O64 V23 O47 K5 -104.9(3) . . . 3_766 ?
O64 V23 O51 V19 -111.0(3) . . . . ?
O64 V23 O51 K5 -18.4(3) . . . . ?
O64 V23 O51 K5 107.0(3) . . . 3_766 ?

loop_
_smtbx_masks_void_nr
_smtbx_masks_void_average_x
_smtbx_masks_void_average_y
_smtbx_masks_void_average_z
_smtbx_masks_void_volume
_smtbx_masks_void_count_electrons
_smtbx_masks_void_content
1 0.062 0.149 0.079 85.5 21.2 ?
2 -0.062 0.851 0.921 85.5 20.5 ?
3 0.438 0.649 0.421 85.5 20.6 ?
4 0.562 0.351 0.579 85.5 21.1 ?
